data_4109668
loop_
_publ_author_name
'Holger Braunschweig'
'Thomas Kupfer'
'Matthias Lutz'
'Krzysztof Radacki'

_publ_contact_author_address
; Institut fuer Anorganische Chemie
Universitaet Wuerzburg
Am Hubland
97074 Wuerzburg, Germany
;
_publ_contact_author_email H.Braunschweig@mail.uni-wuerzburg.de
_publ_contact_author_fax +49-931-8884623
_publ_contact_author_name 'Prof. Dr. Holger Braunschweig'
_publ_contact_author_phone +49-931-8885260
_publ_section_title
;
 Ansa [1]Trochrocenophanes and Their Related Unstrained 1,1'-Disubstituted
 Counterparts: Synthesis and Electronic Structure
;
_journal_name_full 'Journal of the American Chemical Society'
_journal_page_first 8893
_journal_page_last 8906
_journal_paper_doi 10.1021/ja0724947
_journal_volume 129
_journal_year 2007
_chemical_formula_moiety 'C48 H68 Cr2 Li4 O6, 2(C4 H8 O)'
_chemical_formula_sum 'C56 H84 Cr2 Li4 O8'
_chemical_formula_weight 1016.99
_chemical_name_common
;
?
;
_chemical_name_systematic
; 
?
;
_space_group_IT_number 14
_symmetry_cell_setting monoclinic
_symmetry_space_group_name_Hall '-P 2yn'
_symmetry_space_group_name_H-M 'P 1 21/n 1'
_atom_sites_solution_hydrogens geom
_atom_sites_solution_primary direct
_atom_sites_solution_secondary difmap
_audit_creation_method SHELXL-97
_cell_angle_alpha 90.00
_cell_angle_beta 94.224(2)
_cell_angle_gamma 90.00
_cell_formula_units_Z 4
_cell_length_a 10.2885(3)
_cell_length_b 28.3264(9)
_cell_length_c 18.4643(6)
_cell_measurement_reflns_used 8634
_cell_measurement_temperature 100(2)
_cell_measurement_theta_max 23.86
_cell_measurement_theta_min 2.21
_cell_volume 5366.5(3)
_computing_cell_refinement 'Saint+ ver. 7.12A (Bruker AXS)'
_computing_data_collection 'APEX2 ver. 1.0-27 (Bruker AXS)'
_computing_data_reduction 'Saint+ ver. 7.12A (Bruker AXS)'
_computing_molecular_graphics 'XP ver. 5.1 (Bruker AXS, 1998)'
_computing_publication_material 'SHELXL-97 (Sheldrick, 1997)'
_computing_structure_refinement 'SHELXL-97 (Sheldrick, 1997)'
_computing_structure_solution 'SHELXS-97 (Sheldrick, 1990)'
_diffrn_ambient_temperature 100(2)
_diffrn_measured_fraction_theta_full 0.999
_diffrn_measured_fraction_theta_max 0.995
_diffrn_measurement_device_type 'CCD area detector'
_diffrn_measurement_method 'phi and omega scans'
_diffrn_radiation_monochromator 'multi-layer mirror'
_diffrn_radiation_source 'rotating anode'
_diffrn_radiation_type MoK\a
_diffrn_radiation_wavelength 0.71073
_diffrn_reflns_av_R_equivalents 0.0644
_diffrn_reflns_av_sigmaI/netI 0.0376
_diffrn_reflns_limit_h_max 12
_diffrn_reflns_limit_h_min -12
_diffrn_reflns_limit_k_max 35
_diffrn_reflns_limit_k_min -35
_diffrn_reflns_limit_l_max 23
_diffrn_reflns_limit_l_min -23
_diffrn_reflns_number 44428
_diffrn_reflns_theta_full 26.00
_diffrn_reflns_theta_max 26.54
_diffrn_reflns_theta_min 1.32
_exptl_absorpt_coefficient_mu 0.457
_exptl_absorpt_correction_T_max 0.973
_exptl_absorpt_correction_T_min 0.897
_exptl_absorpt_correction_type multi-scan
_exptl_absorpt_process_details 'Sadabs 2004/1 (Brucker Nonius 2004)'
_exptl_crystal_colour brown
_exptl_crystal_density_diffrn 1.259
_exptl_crystal_description block
_exptl_crystal_F_000 2176
_exptl_crystal_size_max 0.20
_exptl_crystal_size_mid 0.13
_exptl_crystal_size_min 0.06
_refine_diff_density_max 0.541
_refine_diff_density_min -0.428
_refine_diff_density_rms 0.080
_refine_ls_extinction_method none
_refine_ls_goodness_of_fit_ref 1.150
_refine_ls_hydrogen_treatment constr
_refine_ls_matrix_type full
_refine_ls_number_parameters 782
_refine_ls_number_reflns 11106
_refine_ls_number_restraints 936
_refine_ls_restrained_S_all 1.122
_refine_ls_R_factor_all 0.0765
_refine_ls_R_factor_gt 0.0675
_refine_ls_shift/su_max 0.002
_refine_ls_shift/su_mean 0.000
_refine_ls_structure_factor_coef Fsqd
_refine_ls_weighting_details 'calc w=1/[\s^2^(Fo^2^)+(0.1366P)^2^+1.1110P] where P=(Fo^2^+2Fc^2^)/3'
_refine_ls_weighting_scheme calc
_refine_ls_wR_factor_gt 0.1837
_refine_ls_wR_factor_ref 0.2253
_reflns_number_gt 10432
_reflns_number_total 11106
_reflns_threshold_expression >2sigma(I)
_cod_data_source_file ja0724947si20070410_071649.cif
_cod_data_source_block kr095
_cod_original_sg_symbol_Hall '-P 2yn '
_cod_database_code 4109668

loop_
_symmetry_equiv_pos_as_xyz
'x, y, z'
'-x+1/2, y+1/2, -z+1/2'
'-x, -y, -z'
'x-1/2, -y-1/2, z-1/2'

loop_
_atom_site_label
_atom_site_type_symbol
_atom_site_fract_x
_atom_site_fract_y
_atom_site_fract_z
_atom_site_U_iso_or_equiv
_atom_site_adp_type
_atom_site_occupancy
_atom_site_symmetry_multiplicity
_atom_site_calc_flag
_atom_site_refinement_flags
_atom_site_disorder_assembly
_atom_site_disorder_group
Cr1 Cr 0.76118(4) 0.941865(12) 0.543714(17) 0.04997(15) Uani 1 1 d . A .
Cr2 Cr 0.74916(4) 0.864329(12) 0.869959(17) 0.04941(15) Uani 1 1 d . A .
Li1 Li 0.4268(5) 0.84960(16) 0.5630(2) 0.0667(10) Uani 1 1 d . . .
Li2 Li 0.6239(5) 0.90406(14) 0.6598(2) 0.0646(10) Uani 1 1 d . A .
Li3 Li 0.7144(5) 0.94346(14) 0.7681(2) 0.0610(10) Uani 1 1 d . . .
Li4 Li 0.8065(3) 1.01536(14) 0.8667(2) 0.0542(8) Uani 1 1 d . A .
C1_1 C 0.5983(2) 0.88894(8) 0.54787(12) 0.0527(5) Uani 1 1 d . A .
C2_1 C 0.5638(2) 0.92789(8) 0.49969(12) 0.0524(5) Uani 1 1 d . . .
H2_1 H 0.4789 0.9403 0.5039 0.063 Uiso 1 1 calc R B .
C3_1 C 0.6369(3) 0.95089(8) 0.44648(12) 0.0547(5) Uani 1 1 d . A .
H3_1 H 0.5904 0.9750 0.4199 0.066 Uiso 1 1 calc R . .
C4_1 C 0.7634(3) 0.94413(9) 0.42699(13) 0.0601(6) Uani 1 1 d . . .
H4_1 H 0.7925 0.9647 0.3909 0.072 Uiso 1 1 calc R B .
C5_1 C 0.8513(3) 0.91085(9) 0.45431(13) 0.0618(6) Uani 1 1 d . A .
H5_1 H 0.9335 0.9108 0.4340 0.074 Uiso 1 1 calc R . .
C6_1 C 0.8351(3) 0.87716(9) 0.50801(13) 0.0612(6) Uani 1 1 d . . .
H6_1 H 0.9090 0.8579 0.5204 0.073 Uiso 1 1 calc R B .
C7_1 C 0.7251(3) 0.86765(8) 0.54629(12) 0.0540(5) Uani 1 1 d . A .
H7_1 H 0.7370 0.8414 0.5781 0.065 Uiso 1 1 calc R . .
C1_2 C 0.8041(3) 0.94047(9) 0.87880(13) 0.0574(5) Uani 1 1 d . A .
C2_2 C 0.7271(2) 0.92656(8) 0.93559(12) 0.0535(5) Uani 1 1 d . . .
H2_2 H 0.6567 0.9472 0.9435 0.064 Uiso 1 1 calc R B .
C3_2 C 0.7372(2) 0.88839(8) 0.98092(12) 0.0533(5) Uani 1 1 d . A .
H3_2 H 0.6827 0.8908 1.0201 0.064 Uiso 1 1 calc R . .
C4_2 C 0.8073(3) 0.84790(9) 0.98265(13) 0.0619(6) Uani 1 1 d . . .
H4_2 H 0.7839 0.8220 1.0117 0.074 Uiso 1 1 calc R B .
C5_2 C 0.9184(3) 0.84482(13) 0.93942(16) 0.0787(8) Uani 1 1 d . A .
H5_2 H 0.9768 0.8197 0.9524 0.094 Uiso 1 1 calc R . .
C6_2 C 0.9514(3) 0.87050(12) 0.8861(2) 0.0850(9) Uani 1 1 d . . .
H6_2 H 1.0173 0.8572 0.8589 0.102 Uiso 1 1 calc R B .
C7_2 C 0.9078(3) 0.91322(11) 0.86253(17) 0.0715(7) Uani 1 1 d . A .
H7_2 H 0.9596 0.9271 0.8277 0.086 Uiso 1 1 calc R . .
C1_3 C 0.7526(2) 0.96518(8) 0.66101(12) 0.0532(5) Uani 1 1 d . A .
C2_3 C 0.7234(2) 1.00223(8) 0.61104(11) 0.0519(5) Uani 1 1 d . . .
H2_3 H 0.6412 1.0177 0.6064 0.062 Uiso 1 1 calc R B .
C3_3 C 0.8251(2) 1.01381(8) 0.56974(11) 0.0506(5) Uani 1 1 d . A .
H3_3 H 0.8258 1.0386 0.5351 0.061 Uiso 1 1 calc R . .
C4_3 C 0.9250(3) 0.98299(9) 0.58789(13) 0.0636(6) Uani 1 1 d . . .
H4_3 H 1.0070 0.9815 0.5675 0.076 Uiso 1 1 calc R B .
C5_3 C 0.8797(3) 0.95322(10) 0.64456(13) 0.0655(6) Uani 1 1 d . A .
H5_3 H 0.9298 0.9286 0.6678 0.079 Uiso 1 1 calc R . .
C1_4 C 0.6273(2) 0.87223(8) 0.76489(11) 0.0526(5) Uani 1 1 d . A .
C2_4 C 0.5510(2) 0.85791(9) 0.82153(14) 0.0592(5) Uani 1 1 d . . .
H2_4 H 0.4785 0.8759 0.8349 0.071 Uiso 1 1 calc R B .
C3_4 C 0.5889(3) 0.81497(12) 0.85747(18) 0.0769(8) Uani 1 1 d . A .
H3_4 H 0.5525 0.7999 0.8972 0.092 Uiso 1 1 calc R . .
C4_4 C 0.6997(3) 0.80032(10) 0.81651(19) 0.0797(8) Uani 1 1 d . . .
H4_4 H 0.7456 0.7714 0.8237 0.096 Uiso 1 1 calc R B .
C5_4 C 0.7310(3) 0.83814(8) 0.76059(13) 0.0602(6) Uani 1 1 d . A .
H5_4 H 0.8018 0.8389 0.7304 0.072 Uiso 1 1 calc R . .
O1A_5 O 0.7854(7) 1.0461(2) 0.9637(2) 0.0406(3) Uani 0.481(7) 1 d PGU A 1
C2A_5 C 0.8550(6) 1.0196(2) 1.0244(3) 0.070(2) Uani 0.481(7) 1 d PGU A 1
H2A1_5 H 0.9450 1.0316 1.0341 0.084 Uiso 0.481(7) 1 calc PR A 1
H2A2_5 H 0.8585 0.9855 1.0132 0.084 Uiso 0.481(7) 1 calc PR A 1
C3A_5 C 0.7755(5) 1.02842(19) 1.0884(2) 0.0665(16) Uani 0.481(7) 1 d PGU A 1
H3A1_5 H 0.8292 1.0251 1.1349 0.080 Uiso 0.481(7) 1 calc PR A 1
H3A2_5 H 0.7003 1.0066 1.0882 0.080 Uiso 0.481(7) 1 calc PR A 1
C4A_5 C 0.7310(5) 1.07932(18) 1.0759(2) 0.0703(19) Uani 0.481(7) 1 d PGU A 1
H4A1_5 H 0.6549 1.0867 1.1037 0.084 Uiso 0.481(7) 1 calc PR A 1
H4A2_5 H 0.8021 1.1018 1.0897 0.084 Uiso 0.481(7) 1 calc PR A 1
C5A_5 C 0.6948(5) 1.08081(19) 0.9949(3) 0.071(2) Uani 0.481(7) 1 d PGU A 1
H5A1_5 H 0.6027 1.0714 0.9838 0.085 Uiso 0.481(7) 1 calc PR A 1
H5A2_5 H 0.7078 1.1129 0.9752 0.085 Uiso 0.481(7) 1 calc PR A 1
O1B_5 O 0.7891(7) 1.0438(2) 0.9647(2) 0.0406(3) Uani 0.519(7) 1 d PGU A 2
C2B_5 C 0.8160(8) 1.02236(16) 1.0385(3) 0.075(2) Uani 0.519(7) 1 d PGU A 2
H2B1_5 H 0.9075 1.0114 1.0456 0.089 Uiso 0.519(7) 1 calc PR A 2
H2B2_5 H 0.7573 0.9953 1.0454 0.089 Uiso 0.519(7) 1 calc PR A 2
C3B_5 C 0.7903(5) 1.06208(16) 1.0905(2) 0.0720(17) Uani 0.519(7) 1 d PGU A 2
H3B1_5 H 0.8694 1.0815 1.1013 0.086 Uiso 0.519(7) 1 calc PR A 2
H3B2_5 H 0.7602 1.0497 1.1365 0.086 Uiso 0.519(7) 1 calc PR A 2
C4B_5 C 0.6834(4) 1.09053(19) 1.0488(3) 0.0770(18) Uani 0.519(7) 1 d PGU A 2
H4B1_5 H 0.5975 1.0749 1.0500 0.092 Uiso 0.519(7) 1 calc PR A 2
H4B2_5 H 0.6777 1.1229 1.0686 0.092 Uiso 0.519(7) 1 calc PR A 2
C5B_5 C 0.7288(5) 1.09105(19) 0.9731(3) 0.0708(19) Uani 0.519(7) 1 d PGU A 2
H5B1_5 H 0.6545 1.0957 0.9366 0.085 Uiso 0.519(7) 1 calc PR A 2
H5B2_5 H 0.7934 1.1165 0.9678 0.085 Uiso 0.519(7) 1 calc PR A 2
O1A_6 O 0.4454(8) 0.7876(2) 0.6061(4) 0.0451(5) Uani 0.567(8) 1 d PGU B 1
C2A_6 C 0.5430(7) 0.7584(2) 0.5709(3) 0.079(2) Uani 0.567(8) 1 d PGU B 1
H2A1_6 H 0.6290 0.7742 0.5735 0.095 Uiso 0.567(8) 1 calc PR B 1
H2A2_6 H 0.5147 0.7523 0.5193 0.095 Uiso 0.567(8) 1 calc PR B 1
C3A_6 C 0.5495(6) 0.7131(2) 0.6138(4) 0.071(2) Uani 0.567(8) 1 d PGU B 1
H3A1_6 H 0.6345 0.6971 0.6106 0.085 Uiso 0.567(8) 1 calc PR B 1
H3A2_6 H 0.4786 0.6912 0.5969 0.085 Uiso 0.567(8) 1 calc PR B 1
C4A_6 C 0.5327(8) 0.7305(3) 0.6907(4) 0.071(2) Uani 0.567(8) 1 d PGU B 1
H4A1_6 H 0.5057 0.7044 0.7221 0.085 Uiso 0.567(8) 1 calc PR B 1
H4A2_6 H 0.6144 0.7445 0.7127 0.085 Uiso 0.567(8) 1 calc PR B 1
C5A_6 C 0.4264(8) 0.7673(3) 0.6796(4) 0.089(3) Uani 0.567(8) 1 d PGU B 1
H5A1_6 H 0.3391 0.7527 0.6807 0.107 Uiso 0.567(8) 1 calc PR B 1
H5A2_6 H 0.4360 0.7920 0.7175 0.107 Uiso 0.567(8) 1 calc PR B 1
O1B_6 O 0.4342(11) 0.7850(3) 0.6024(5) 0.0451(5) Uani 0.433(8) 1 d PGU B 2
C2B_6 C 0.5071(9) 0.7489(3) 0.5620(4) 0.064(2) Uani 0.433(8) 1 d PGU B 2
H2B1_6 H 0.5654 0.7642 0.5287 0.077 Uiso 0.433(8) 1 calc PR B 2
H2B2_6 H 0.4462 0.7277 0.5335 0.077 Uiso 0.433(8) 1 calc PR B 2
C3B_6 C 0.5852(8) 0.7218(3) 0.6211(6) 0.090(4) Uani 0.433(8) 1 d PGU B 2
H3B1_6 H 0.6705 0.7370 0.6336 0.108 Uiso 0.433(8) 1 calc PR B 2
H3B2_6 H 0.5998 0.6887 0.6061 0.108 Uiso 0.433(8) 1 calc PR B 2
C4B_6 C 0.4987(10) 0.7238(3) 0.6846(5) 0.075(3) Uani 0.433(8) 1 d PGU B 2
H4B1_6 H 0.4253 0.7013 0.6780 0.090 Uiso 0.433(8) 1 calc PR B 2
H4B2_6 H 0.5490 0.7172 0.7312 0.090 Uiso 0.433(8) 1 calc PR B 2
C5B_6 C 0.4512(11) 0.7741(3) 0.6813(5) 0.058(2) Uani 0.433(8) 1 d PGU B 2
H5B1_6 H 0.3675 0.7772 0.7042 0.070 Uiso 0.433(8) 1 calc PR B 2
H5B2_6 H 0.5159 0.7956 0.7063 0.070 Uiso 0.433(8) 1 calc PR B 2
O1A_7 O 0.3438(9) 0.8300(5) 0.4667(4) 0.0412(3) Uani 0.519(7) 1 d PGU B 1
C2A_7 C 0.3491(6) 0.8547(3) 0.3960(4) 0.062(2) Uani 0.519(7) 1 d PGU B 1
H2A1_7 H 0.3999 0.8363 0.3624 0.074 Uiso 0.519(7) 1 calc PR B 1
H2A2_7 H 0.3890 0.8864 0.4028 0.074 Uiso 0.519(7) 1 calc PR B 1
C3A_7 C 0.2086(6) 0.8587(2) 0.3672(3) 0.0640(17) Uani 0.519(7) 1 d PGU B 1
H3A1_7 H 0.2008 0.8613 0.3136 0.077 Uiso 0.519(7) 1 calc PR B 1
H3A2_7 H 0.1658 0.8862 0.3884 0.077 Uiso 0.519(7) 1 calc PR B 1
C4A_7 C 0.1512(7) 0.8124(2) 0.3924(5) 0.077(3) Uani 0.519(7) 1 d PGU B 1
H4A1_7 H 0.0551 0.8143 0.3920 0.092 Uiso 0.519(7) 1 calc PR B 1
H4A2_7 H 0.1750 0.7857 0.3612 0.092 Uiso 0.519(7) 1 calc PR B 1
C5A_7 C 0.2129(10) 0.8070(3) 0.4690(4) 0.077(3) Uani 0.519(7) 1 d PGU B 1
H5A1_7 H 0.1600 0.8230 0.5043 0.092 Uiso 0.519(7) 1 calc PR B 1
H5A2_7 H 0.2220 0.7733 0.4825 0.092 Uiso 0.519(7) 1 calc PR B 1
O1B_7 O 0.3460(9) 0.8303(5) 0.4676(5) 0.0412(3) Uani 0.481(7) 1 d PGU B 2
C2B_7 C 0.3463(7) 0.8624(4) 0.4031(5) 0.080(4) Uani 0.481(7) 1 d PGU B 2
H2B1_7 H 0.4306 0.8607 0.3806 0.096 Uiso 0.481(7) 1 calc PR B 2
H2B2_7 H 0.3303 0.8956 0.4171 0.096 Uiso 0.481(7) 1 calc PR B 2
C3B_7 C 0.2362(7) 0.8442(3) 0.3516(3) 0.066(2) Uani 0.481(7) 1 d PGU B 2
H3B1_7 H 0.2670 0.8190 0.3199 0.080 Uiso 0.481(7) 1 calc PR B 2
H3B2_7 H 0.1969 0.8699 0.3210 0.080 Uiso 0.481(7) 1 calc PR B 2
C4B_7 C 0.1394(7) 0.8248(3) 0.4029(4) 0.0601(19) Uani 0.481(7) 1 d PGU B 2
H4B1_7 H 0.0899 0.8506 0.4244 0.072 Uiso 0.481(7) 1 calc PR B 2
H4B2_7 H 0.0776 0.8025 0.3776 0.072 Uiso 0.481(7) 1 calc PR B 2
C5B_7 C 0.2274(11) 0.8001(3) 0.4597(5) 0.072(3) Uani 0.481(7) 1 d PGU B 2
H5B1_7 H 0.1857 0.7979 0.5062 0.086 Uiso 0.481(7) 1 calc PR B 2
H5B2_7 H 0.2493 0.7680 0.4435 0.086 Uiso 0.481(7) 1 calc PR B 2
O1A_8 O 0.7820(5) 0.7739(2) 0.3891(4) 0.0375(11) Uani 0.465(7) 1 d PGU C 1
C2A_8 C 0.6995(6) 0.73108(16) 0.3767(4) 0.069(4) Uani 0.465(7) 1 d PGU C 1
H2A1_8 H 0.6440 0.7259 0.4176 0.083 Uiso 0.465(7) 1 calc PR C 1
H2A2_8 H 0.7540 0.7027 0.3710 0.083 Uiso 0.465(7) 1 calc PR C 1
C3A_8 C 0.6174(7) 0.7415(2) 0.3076(4) 0.120(6) Uani 0.465(7) 1 d PGU C 1
H3A1_8 H 0.5350 0.7233 0.3050 0.145 Uiso 0.465(7) 1 calc PR C 1
H3A2_8 H 0.6651 0.7344 0.2643 0.145 Uiso 0.465(7) 1 calc PR C 1
C4A_8 C 0.5921(7) 0.7943(3) 0.3143(4) 0.0565(19) Uani 0.465(7) 1 d PGU C 1
H4A1_8 H 0.5649 0.8084 0.2665 0.068 Uiso 0.465(7) 1 calc PR C 1
H4A2_8 H 0.5242 0.8006 0.3484 0.068 Uiso 0.465(7) 1 calc PR C 1
C5A_8 C 0.7232(7) 0.81338(17) 0.3436(5) 0.061(2) Uani 0.465(7) 1 d PGU C 1
H5A1_8 H 0.7783 0.8212 0.3035 0.073 Uiso 0.465(7) 1 calc PR C 1
H5A2_8 H 0.7125 0.8420 0.3734 0.073 Uiso 0.465(7) 1 calc PR C 1
O1B_8 O 0.5972(4) 0.74543(15) 0.3208(3) 0.0491(10) Uani 0.535(7) 1 d PGU C 2
C2B_8 C 0.6138(7) 0.79605(17) 0.2996(4) 0.080(3) Uani 0.535(7) 1 d PGU C 2
H2B1_8 H 0.5304 0.8134 0.3001 0.096 Uiso 0.535(7) 1 calc PR C 2
H2B2_8 H 0.6461 0.7984 0.2505 0.096 Uiso 0.535(7) 1 calc PR C 2
C3B_8 C 0.7134(9) 0.8152(2) 0.3567(5) 0.081(3) Uani 0.535(7) 1 d PGU C 2
H3B1_8 H 0.6708 0.8272 0.3994 0.097 Uiso 0.535(7) 1 calc PR C 2
H3B2_8 H 0.7653 0.8410 0.3368 0.097 Uiso 0.535(7) 1 calc PR C 2
C4B_8 C 0.7982(5) 0.7723(3) 0.3765(5) 0.085(4) Uani 0.535(7) 1 d PGU C 2
H4B1_8 H 0.8596 0.7658 0.3388 0.102 Uiso 0.535(7) 1 calc PR C 2
H4B2_8 H 0.8479 0.7766 0.4240 0.102 Uiso 0.535(7) 1 calc PR C 2
C5B_8 C 0.6985(5) 0.7336(2) 0.3797(3) 0.080(4) Uani 0.535(7) 1 d PGU C 2
H5B1_8 H 0.7379 0.7024 0.3709 0.096 Uiso 0.535(7) 1 calc PR C 2
H5B2_8 H 0.6610 0.7331 0.4275 0.096 Uiso 0.535(7) 1 calc PR C 2
O1A_9 O 0.2848(8) 0.8828(4) 0.6063(4) 0.0411(3) Uani 0.465(8) 1 d PGU B 1
C2A_9 C 0.2949(7) 0.9293(3) 0.6436(5) 0.0560(17) Uani 0.465(8) 1 d PGU B 1
H2A1_9 H 0.2308 0.9519 0.6210 0.067 Uiso 0.465(8) 1 calc PR B 1
H2A2_9 H 0.3835 0.9427 0.6418 0.067 Uiso 0.465(8) 1 calc PR B 1
C3A_9 C 0.2657(8) 0.9187(3) 0.7207(4) 0.067(2) Uani 0.465(8) 1 d PGU B 1
H3A1_9 H 0.2318 0.9469 0.7447 0.081 Uiso 0.465(8) 1 calc PR B 1
H3A2_9 H 0.3441 0.9070 0.7495 0.081 Uiso 0.465(8) 1 calc PR B 1
C4A_9 C 0.1620(8) 0.8804(3) 0.7105(5) 0.097(4) Uani 0.465(8) 1 d PGU B 1
H4A1_9 H 0.1541 0.8624 0.7560 0.116 Uiso 0.465(8) 1 calc PR B 1
H4A2_9 H 0.0760 0.8940 0.6945 0.116 Uiso 0.465(8) 1 calc PR B 1
C5A_9 C 0.2128(10) 0.8493(3) 0.6520(5) 0.072(3) Uani 0.465(8) 1 d PGU B 1
H5A1_9 H 0.2720 0.8247 0.6735 0.086 Uiso 0.465(8) 1 calc PR B 1
H5A2_9 H 0.1402 0.8339 0.6228 0.086 Uiso 0.465(8) 1 calc PR B 1
O1B_9 O 0.2874(7) 0.8838(3) 0.6080(3) 0.0411(3) Uani 0.535(8) 1 d PGU B 2
C2B_9 C 0.3343(5) 0.9248(3) 0.6541(5) 0.079(3) Uani 0.535(8) 1 d PGU B 2
H2B1_9 H 0.3353 0.9541 0.6249 0.095 Uiso 0.535(8) 1 calc PR B 2
H2B2_9 H 0.4231 0.9190 0.6767 0.095 Uiso 0.535(8) 1 calc PR B 2
C3B_9 C 0.2365(7) 0.9284(2) 0.7113(4) 0.072(2) Uani 0.535(8) 1 d PGU B 2
H3B1_9 H 0.1614 0.9484 0.6944 0.087 Uiso 0.535(8) 1 calc PR B 2
H3B2_9 H 0.2773 0.9416 0.7572 0.087 Uiso 0.535(8) 1 calc PR B 2
C4B_9 C 0.1949(7) 0.8773(2) 0.7211(4) 0.0630(18) Uani 0.535(8) 1 d PGU B 2
H4B1_9 H 0.2620 0.8593 0.7508 0.076 Uiso 0.535(8) 1 calc PR B 2
H4B2_9 H 0.1111 0.8754 0.7441 0.076 Uiso 0.535(8) 1 calc PR B 2
C5B_9 C 0.1813(7) 0.8596(2) 0.6440(4) 0.068(2) Uani 0.535(8) 1 d PGU B 2
H5B1_9 H 0.1921 0.8249 0.6424 0.081 Uiso 0.535(8) 1 calc PR B 2
H5B2_9 H 0.0949 0.8680 0.6203 0.081 Uiso 0.535(8) 1 calc PR B 2
O1A_10 O 0.9247(10) 0.6729(3) 0.6050(7) 0.0474(7) Uani 0.549(8) 1 d PGU D 1
C2A_10 C 0.9314(10) 0.7030(4) 0.6711(5) 0.079(3) Uani 0.549(8) 1 d PGU D 1
H2A1_10 H 1.0075 0.6944 0.7045 0.095 Uiso 0.549(8) 1 calc PR D 1
H2A2_10 H 0.8512 0.6998 0.6972 0.095 Uiso 0.549(8) 1 calc PR D 1
C3A_10 C 0.9450(7) 0.7525(3) 0.6429(4) 0.083(3) Uani 0.549(8) 1 d PGU D 1
H3A1_10 H 0.9881 0.7734 0.6803 0.100 Uiso 0.549(8) 1 calc PR D 1
H3A2_10 H 0.8592 0.7660 0.6262 0.100 Uiso 0.549(8) 1 calc PR D 1
C4A_10 C 1.0301(5) 0.7452(3) 0.5796(4) 0.0673(18) Uani 0.549(8) 1 d PGU D 1
H4A1_10 H 1.0235 0.7723 0.5458 0.081 Uiso 0.549(8) 1 calc PR D 1
H4A2_10 H 1.1225 0.7406 0.5970 0.081 Uiso 0.549(8) 1 calc PR D 1
C5A_10 C 0.9737(8) 0.7008(3) 0.5436(4) 0.082(3) Uani 0.549(8) 1 d PGU D 1
H5A1_10 H 0.9017 0.7087 0.5070 0.098 Uiso 0.549(8) 1 calc PR D 1
H5A2_10 H 1.0415 0.6831 0.5196 0.098 Uiso 0.549(8) 1 calc PR D 1
O1B_10 O 0.9356(13) 0.6711(3) 0.6091(8) 0.0474(7) Uani 0.451(8) 1 d PGU D 2
C2B_10 C 0.9051(12) 0.7037(5) 0.6695(6) 0.070(3) Uani 0.451(8) 1 d PGU D 2
H2B1_10 H 0.9326 0.6898 0.7174 0.084 Uiso 0.451(8) 1 calc PR D 2
H2B2_10 H 0.8106 0.7107 0.6677 0.084 Uiso 0.451(8) 1 calc PR D 2
C3B_10 C 0.9827(9) 0.7479(4) 0.6560(5) 0.080(3) Uani 0.451(8) 1 d PGU D 2
H3B1_10 H 1.0720 0.7459 0.6797 0.096 Uiso 0.451(8) 1 calc PR D 2
H3B2_10 H 0.9393 0.7764 0.6740 0.096 Uiso 0.451(8) 1 calc PR D 2
C4B_10 C 0.9848(6) 0.7489(3) 0.5735(5) 0.081(3) Uani 0.451(8) 1 d PGU D 2
H4B1_10 H 0.9006 0.7600 0.5502 0.097 Uiso 0.451(8) 1 calc PR D 2
H4B2_10 H 1.0557 0.7694 0.5581 0.097 Uiso 0.451(8) 1 calc PR D 2
C5B_10 C 1.0087(9) 0.6979(4) 0.5560(6) 0.075(3) Uani 0.451(8) 1 d PGU D 2
H5B1_10 H 0.9757 0.6904 0.5056 0.090 Uiso 0.451(8) 1 calc PR D 2
H5B2_10 H 1.1029 0.6904 0.5620 0.090 Uiso 0.451(8) 1 calc PR D 2
O1A_11 O 0.6434(4) 1.04314(17) 0.8237(2) 0.0715(10) Uani 0.730(8) 1 d PGU A 1
C2A_11 C 0.6272(5) 1.07469(19) 0.7593(3) 0.101(2) Uani 0.730(8) 1 d PGU A 1
H2A1_11 H 0.6734 1.0618 0.7185 0.122 Uiso 0.730(8) 1 calc PR A 1
H2A2_11 H 0.6611 1.1067 0.7712 0.122 Uiso 0.730(8) 1 calc PR A 1
C3A_11 C 0.4823(6) 1.0759(2) 0.7405(4) 0.129(3) Uani 0.730(8) 1 d PGU A 1
H3A1_11 H 0.4619 1.0835 0.6885 0.154 Uiso 0.730(8) 1 calc PR A 1
H3A2_11 H 0.4391 1.0992 0.7706 0.154 Uiso 0.730(8) 1 calc PR A 1
C4A_11 C 0.4417(4) 1.0256(2) 0.7578(3) 0.116(2) Uani 0.730(8) 1 d PGU A 1
H4A1_11 H 0.3470 1.0237 0.7639 0.139 Uiso 0.730(8) 1 calc PR A 1
H4A2_11 H 0.4638 1.0034 0.7192 0.139 Uiso 0.730(8) 1 calc PR A 1
C5A_11 C 0.5205(5) 1.01519(17) 0.8286(3) 0.104(2) Uani 0.730(8) 1 d PGU A 1
H5A1_11 H 0.4733 1.0254 0.8707 0.125 Uiso 0.730(8) 1 calc PR A 1
H5A2_11 H 0.5398 0.9810 0.8333 0.125 Uiso 0.730(8) 1 calc PR A 1
O1B_11 O 0.6254(12) 1.0288(5) 0.8129(8) 0.0715(10) Uani 0.270(8) 1 d PGU A 2
C2B_11 C 0.6102(18) 1.0760(4) 0.7763(12) 0.122(6) Uani 0.270(8) 1 d PGU A 2
H2B1_11 H 0.6826 1.0819 0.7450 0.146 Uiso 0.270(8) 1 calc PR A 2
H2B2_11 H 0.6081 1.1017 0.8125 0.146 Uiso 0.270(8) 1 calc PR A 2
C3B_11 C 0.481(2) 1.0724(6) 0.7313(11) 0.136(8) Uani 0.270(8) 1 d PGU A 2
H3B1_11 H 0.4932 1.0591 0.6827 0.164 Uiso 0.270(8) 1 calc PR A 2
H3B2_11 H 0.4388 1.1037 0.7255 0.164 Uiso 0.270(8) 1 calc PR A 2
C4B_11 C 0.4022(11) 1.0392(6) 0.7759(11) 0.119(6) Uani 0.270(8) 1 d PGU A 2
H4B1_11 H 0.3687 1.0557 0.8180 0.142 Uiso 0.270(8) 1 calc PR A 2
H4B2_11 H 0.3281 1.0252 0.7460 0.142 Uiso 0.270(8) 1 calc PR A 2
C5B_11 C 0.5012(12) 1.0022(4) 0.8000(9) 0.112(6) Uani 0.270(8) 1 d PGU A 2
H5B1_11 H 0.4774 0.9865 0.8451 0.135 Uiso 0.270(8) 1 calc PR A 2
H5B2_11 H 0.5085 0.9780 0.7618 0.135 Uiso 0.270(8) 1 calc PR A 2
O1_12 O 0.93354(18) 1.05256(7) 0.82874(11) 0.0849(6) Uani 1 1 d GU . .
C2_12 C 1.0227(2) 1.08483(9) 0.87221(10) 0.0908(9) Uani 1 1 d GU B .
H2A_12 H 1.0842 1.0668 0.9053 0.109 Uiso 1 1 calc R . .
H2B_12 H 0.9728 1.1068 0.9013 0.109 Uiso 1 1 calc R . .
C3_12 C 1.0941(3) 1.11122(8) 0.81648(14) 0.0984(11) Uani 1 1 d GU B .
H3A_12 H 1.1796 1.1228 0.8373 0.118 Uiso 1 1 calc R . .
H3B_12 H 1.0422 1.1383 0.7964 0.118 Uiso 1 1 calc R . .
C4_12 C 1.1101(2) 1.07349(10) 0.75890(12) 0.0908(9) Uani 1 1 d GU B .
H4A_12 H 1.1286 1.0879 0.7119 0.109 Uiso 1 1 calc R . .
H4B_12 H 1.1812 1.0513 0.7743 0.109 Uiso 1 1 calc R . .
C5_12 C 0.9790(2) 1.04887(9) 0.75364(10) 0.0965(10) Uani 1 1 d GU B .
H5A_12 H 0.9173 1.0648 0.7179 0.116 Uiso 1 1 calc R . .
H5B_12 H 0.9880 1.0154 0.7392 0.116 Uiso 1 1 calc R . .

loop_
_atom_site_aniso_label
_atom_site_aniso_U_11
_atom_site_aniso_U_22
_atom_site_aniso_U_33
_atom_site_aniso_U_23
_atom_site_aniso_U_13
_atom_site_aniso_U_12
Cr1 0.0707(3) 0.0428(2) 0.0357(2) -0.00025(12) -0.00119(17) -0.00048(14)
Cr2 0.0632(3) 0.0466(2) 0.0375(2) 0.00504(12) -0.00184(17) -0.00059(14)
Li1 0.096(3) 0.057(2) 0.047(2) 0.0003(17) 0.006(2) 0.006(2)
Li2 0.103(3) 0.0440(19) 0.047(2) 0.0033(15) 0.009(2) -0.0078(19)
Li3 0.081(3) 0.050(2) 0.052(2) 0.0132(16) 0.0046(18) 0.0012(18)
Li4 0.0380(15) 0.055(2) 0.070(2) -0.0061(17) 0.0069(15) 0.0111(14)
C1_1 0.0684(13) 0.0421(10) 0.0464(11) -0.0014(8) -0.0037(9) -0.0040(9)
C2_1 0.0659(12) 0.0453(11) 0.0452(11) 0.0019(9) -0.0004(9) 0.0044(9)
C3_1 0.0823(15) 0.0429(10) 0.0380(10) 0.0025(8) -0.0026(10) 0.0011(10)
C4_1 0.0844(16) 0.0553(13) 0.0399(11) 0.0040(9) -0.0003(11) -0.0079(11)
C5_1 0.0809(15) 0.0621(14) 0.0426(11) -0.0049(10) 0.0065(10) 0.0079(11)
C6_1 0.0754(15) 0.0549(12) 0.0519(12) -0.0014(10) -0.0050(11) 0.0029(11)
C7_1 0.0718(14) 0.0449(11) 0.0438(11) 0.0062(8) -0.0045(10) 0.0033(9)
C1_2 0.0681(14) 0.0595(13) 0.0444(11) -0.0041(9) 0.0038(10) -0.0051(10)
C2_2 0.0696(13) 0.0451(11) 0.0454(11) 0.0014(9) 0.0025(9) 0.0045(9)
C3_2 0.0656(12) 0.0488(11) 0.0457(11) -0.0004(9) 0.0055(9) -0.0091(9)
C4_2 0.0806(16) 0.0581(13) 0.0454(11) 0.0067(10) -0.0071(10) -0.0082(12)
C5_2 0.0726(16) 0.102(2) 0.0615(16) 0.0198(15) 0.0023(12) -0.0101(15)
C6_2 0.0790(19) 0.080(2) 0.096(2) 0.0025(17) 0.0042(17) 0.0059(15)
C7_2 0.0626(14) 0.0775(17) 0.0735(17) 0.0013(14) -0.0006(12) -0.0008(12)
C1_3 0.0733(13) 0.0439(11) 0.0421(11) 0.0035(8) 0.0018(9) 0.0004(9)
C2_3 0.0703(13) 0.0439(10) 0.0401(10) -0.0013(8) -0.0058(9) 0.0002(9)
C3_3 0.0655(12) 0.0443(10) 0.0422(10) -0.0005(8) 0.0060(9) -0.0031(9)
C4_3 0.0806(16) 0.0673(15) 0.0430(11) 0.0008(10) 0.0046(10) -0.0001(12)
C5_3 0.0972(19) 0.0579(13) 0.0398(11) 0.0002(10) -0.0056(11) 0.0056(13)
C1_4 0.0678(13) 0.0583(12) 0.0305(9) 0.0032(8) -0.0047(9) -0.0028(10)
C2_4 0.0571(12) 0.0676(14) 0.0525(13) -0.0051(10) 0.0010(10) 0.0006(10)
C3_4 0.0661(15) 0.088(2) 0.0753(18) 0.0140(15) -0.0047(13) -0.0067(14)
C4_4 0.102(2) 0.0517(14) 0.084(2) 0.0007(13) 0.0011(16) 0.0055(14)
C5_4 0.0836(16) 0.0508(12) 0.0468(11) -0.0067(9) 0.0084(11) -0.0026(11)
O1A_5 0.0505(7) 0.0394(8) 0.0326(6) 0.0005(5) 0.0078(5) -0.0025(6)
C2A_5 0.060(4) 0.076(4) 0.071(4) 0.015(3) -0.021(3) -0.006(3)
C3A_5 0.073(3) 0.076(4) 0.051(3) 0.002(3) 0.005(2) 0.005(3)
C4A_5 0.064(4) 0.086(5) 0.061(4) -0.012(3) 0.010(3) 0.007(3)
C5A_5 0.083(5) 0.072(4) 0.055(4) 0.008(3) -0.007(3) 0.001(3)
O1B_5 0.0505(7) 0.0394(8) 0.0326(6) 0.0005(5) 0.0078(5) -0.0025(6)
C2B_5 0.070(5) 0.074(4) 0.078(5) -0.011(3) -0.004(4) -0.010(3)
C3B_5 0.075(4) 0.054(4) 0.089(4) 0.007(3) 0.021(3) -0.010(3)
C4B_5 0.072(4) 0.086(4) 0.074(5) -0.008(3) 0.015(3) -0.007(3)
C5B_5 0.049(3) 0.065(4) 0.100(5) -0.006(3) 0.019(3) 0.006(2)
O1A_6 0.0542(13) 0.0406(9) 0.0402(9) -0.0046(7) 0.0016(8) -0.0019(8)
C2A_6 0.074(4) 0.071(4) 0.093(4) -0.001(3) 0.000(3) -0.026(3)
C3A_6 0.061(4) 0.069(3) 0.081(4) -0.003(3) -0.003(3) 0.023(3)
C4A_6 0.071(4) 0.073(4) 0.067(4) 0.002(3) -0.002(3) -0.003(3)
C5A_6 0.093(5) 0.090(6) 0.086(5) -0.029(4) 0.010(4) -0.017(4)
O1B_6 0.0542(13) 0.0406(9) 0.0402(9) -0.0046(7) 0.0016(8) -0.0019(8)
C2B_6 0.079(5) 0.052(4) 0.062(4) 0.007(3) 0.014(4) -0.016(4)
C3B_6 0.057(5) 0.104(7) 0.110(8) -0.002(6) 0.018(5) 0.009(4)
C4B_6 0.091(7) 0.056(4) 0.072(5) -0.006(3) -0.024(4) 0.004(4)
C5B_6 0.071(4) 0.046(3) 0.060(5) 0.010(3) 0.014(3) 0.002(3)
O1A_7 0.0430(7) 0.0413(7) 0.0395(7) -0.0010(5) 0.0041(5) -0.0036(5)
C2A_7 0.078(5) 0.061(4) 0.044(3) 0.004(3) -0.005(3) -0.021(3)
C3A_7 0.064(4) 0.072(4) 0.058(3) 0.010(3) 0.012(3) 0.013(3)
C4A_7 0.085(4) 0.058(5) 0.088(5) -0.016(4) 0.010(3) 0.009(3)
C5A_7 0.050(3) 0.097(7) 0.084(5) 0.022(5) 0.005(3) -0.001(4)
O1B_7 0.0430(7) 0.0413(7) 0.0395(7) -0.0010(5) 0.0041(5) -0.0036(5)
C2B_7 0.074(6) 0.072(5) 0.096(8) -0.007(4) 0.014(5) 0.002(4)
C3B_7 0.062(4) 0.072(5) 0.066(4) 0.014(3) 0.015(3) 0.006(3)
C4B_7 0.072(4) 0.047(4) 0.060(3) -0.016(3) 0.001(3) 0.009(3)
C5B_7 0.096(7) 0.059(4) 0.062(4) 0.003(3) 0.011(4) -0.006(4)
O1A_8 0.0461(19) 0.029(2) 0.0369(18) -0.0091(14) -0.0022(16) 0.0018(15)
C2A_8 0.066(6) 0.045(4) 0.097(7) 0.029(4) 0.012(5) -0.016(4)
C3A_8 0.139(11) 0.107(9) 0.114(10) 0.003(7) 0.005(8) 0.005(8)
C4A_8 0.041(3) 0.092(5) 0.037(3) 0.003(2) 0.010(3) 0.006(2)
C5A_8 0.065(4) 0.067(5) 0.051(3) 0.003(3) 0.003(3) 0.009(4)
O1B_8 0.0576(17) 0.0427(18) 0.0448(17) 0.0043(13) -0.0120(14) -0.0034(14)
C2B_8 0.088(6) 0.090(5) 0.065(5) 0.002(3) 0.025(4) -0.007(4)
C3B_8 0.080(5) 0.063(5) 0.099(6) -0.013(4) 0.006(4) -0.008(4)
C4B_8 0.088(6) 0.074(6) 0.089(8) 0.010(5) -0.015(5) 0.004(5)
C5B_8 0.076(6) 0.102(6) 0.063(5) -0.020(4) 0.017(4) 0.029(5)
O1A_9 0.0393(7) 0.0482(8) 0.0354(7) -0.0026(6) 0.0005(5) 0.0003(5)
C2A_9 0.055(4) 0.054(3) 0.058(3) 0.012(2) -0.001(3) 0.002(3)
C3A_9 0.069(4) 0.070(4) 0.062(4) 0.003(3) 0.002(3) 0.013(4)
C4A_9 0.104(7) 0.095(7) 0.090(7) 0.011(5) -0.009(5) 0.003(5)
C5A_9 0.071(5) 0.071(5) 0.075(5) -0.025(4) 0.007(3) -0.002(4)
O1B_9 0.0393(7) 0.0482(8) 0.0354(7) -0.0026(6) 0.0005(5) 0.0003(5)
C2B_9 0.069(5) 0.066(4) 0.099(5) 0.006(3) -0.017(4) 0.010(3)
C3B_9 0.076(4) 0.075(4) 0.064(4) 0.003(3) -0.003(3) 0.019(3)
C4B_9 0.079(4) 0.069(4) 0.041(2) 0.006(2) 0.005(3) 0.002(3)
C5B_9 0.059(4) 0.053(3) 0.091(4) 0.006(3) 0.006(3) -0.004(3)
O1A_10 0.0575(15) 0.0441(8) 0.0399(13) 0.0038(7) -0.0008(11) -0.0015(9)
C2A_10 0.075(5) 0.088(6) 0.073(5) 0.016(4) 0.004(3) -0.004(4)
C3A_10 0.093(5) 0.082(5) 0.075(4) 0.010(4) 0.005(4) -0.002(4)
C4A_10 0.037(3) 0.074(3) 0.094(4) -0.004(3) 0.021(3) 0.002(3)
C5A_10 0.077(5) 0.113(6) 0.055(4) 0.008(3) 0.001(3) 0.010(4)
O1B_10 0.0575(15) 0.0441(8) 0.0399(13) 0.0038(7) -0.0008(11) -0.0015(9)
C2B_10 0.058(4) 0.067(5) 0.085(7) -0.010(5) 0.012(3) 0.004(3)
C3B_10 0.095(6) 0.075(5) 0.071(5) 0.013(4) 0.013(5) 0.011(5)
C4B_10 0.028(4) 0.078(5) 0.138(7) 0.000(4) 0.017(4) -0.009(4)
C5B_10 0.083(6) 0.078(5) 0.063(5) -0.018(4) 0.003(4) 0.006(4)
O1A_11 0.0709(17) 0.087(3) 0.0574(19) 0.0120(19) 0.0127(12) -0.0073(17)
C2A_11 0.078(3) 0.129(5) 0.098(4) -0.026(4) 0.013(3) -0.003(3)
C3A_11 0.119(6) 0.125(7) 0.137(6) 0.013(6) -0.020(5) -0.005(6)
C4A_11 0.121(5) 0.098(4) 0.128(6) -0.004(4) 0.006(4) 0.013(4)
C5A_11 0.125(5) 0.078(3) 0.113(5) 0.004(3) 0.033(4) -0.012(3)
O1B_11 0.0709(17) 0.087(3) 0.0574(19) 0.0120(19) 0.0127(12) -0.0073(17)
C2B_11 0.166(14) 0.100(10) 0.101(11) -0.002(8) 0.019(11) 0.061(10)
C3B_11 0.140(16) 0.102(14) 0.165(15) 0.022(13) 0.001(14) 0.018(14)
C4B_11 0.081(8) 0.136(12) 0.141(13) 0.015(10) 0.019(8) 0.052(8)
C5B_11 0.109(10) 0.102(11) 0.123(13) 0.011(10) -0.012(10) 0.019(9)
O1_12 0.0969(15) 0.0814(14) 0.0766(14) -0.0050(11) 0.0061(11) -0.0081(11)
C2_12 0.096(2) 0.090(2) 0.087(2) -0.0081(18) 0.0164(18) -0.0007(18)
C3_12 0.100(2) 0.108(3) 0.087(2) 0.006(2) 0.0054(19) -0.007(2)
C4_12 0.088(2) 0.104(3) 0.080(2) 0.0011(19) 0.0060(16) 0.0007(19)
C5_12 0.105(3) 0.081(2) 0.103(3) -0.0079(19) 0.006(2) -0.0056(19)

loop_
_atom_type_symbol
_atom_type_description
_atom_type_scat_dispersion_real
_atom_type_scat_dispersion_imag
_atom_type_scat_source
C C 0.0033 0.0016 'International Tables Vol C Tables 4.2.6.8 and 6.1.1.4'
H H 0.0000 0.0000 'International Tables Vol C Tables 4.2.6.8 and 6.1.1.4'
Li Li -0.0003 0.0001 'International Tables Vol C Tables 4.2.6.8 and 6.1.1.4'
O O 0.0106 0.0060 'International Tables Vol C Tables 4.2.6.8 and 6.1.1.4'
Cr Cr 0.3209 0.6236 'International Tables Vol C Tables 4.2.6.8 and 6.1.1.4'

loop_
_geom_angle_atom_site_label_1
_geom_angle_atom_site_label_2
_geom_angle_atom_site_label_3
_geom_angle
C6_1 Cr1 C7_1 38.62(10)
C6_1 Cr1 C5_1 38.32(10)
C7_1 Cr1 C5_1 72.48(10)
C6_1 Cr1 C3_1 92.78(9)
C7_1 Cr1 C3_1 92.42(9)
C5_1 Cr1 C3_1 70.62(10)
C6_1 Cr1 C4_1 71.51(10)
C7_1 Cr1 C4_1 93.80(9)
C5_1 Cr1 C4_1 37.33(10)
C3_1 Cr1 C4_1 37.70(10)
C6_1 Cr1 C4_3 107.32(11)
C7_1 Cr1 C4_3 130.90(10)
C5_1 Cr1 C4_3 98.19(11)
C3_1 Cr1 C4_3 130.82(9)
C4_1 Cr1 C4_3 107.20(10)
C6_1 Cr1 C2_3 161.77(9)
C7_1 Cr1 C2_3 136.49(9)
C5_1 Cr1 C2_3 150.81(10)
C3_1 Cr1 C2_3 105.40(9)
C4_1 Cr1 C2_3 124.43(9)
C4_3 Cr1 C2_3 61.67(10)
C6_1 Cr1 C2_1 94.21(10)
C7_1 Cr1 C2_1 70.68(9)
C5_1 Cr1 C2_1 94.75(10)
C3_1 Cr1 C2_1 38.95(9)
C4_1 Cr1 C2_1 73.12(10)
C4_3 Cr1 C2_1 157.52(10)
C2_3 Cr1 C2_1 99.00(9)
C6_1 Cr1 C5_3 101.78(10)
C7_1 Cr1 C5_3 102.36(9)
C5_1 Cr1 C5_3 118.30(11)
C3_1 Cr1 C5_3 164.44(10)
C4_1 Cr1 C5_3 143.57(11)
C4_3 Cr1 C5_3 39.03(10)
C2_3 Cr1 C5_3 60.30(10)
C2_1 Cr1 C5_3 143.07(10)
C6_1 Cr1 C3_3 140.38(10)
C7_1 Cr1 C3_3 164.47(9)
C5_1 Cr1 C3_3 114.35(10)
C3_1 Cr1 C3_3 102.98(9)
C4_1 Cr1 C3_3 99.60(9)
C4_3 Cr1 C3_3 36.81(10)
C2_3 Cr1 C3_3 36.97(8)
C2_1 Cr1 C3_3 120.76(9)
C5_3 Cr1 C3_3 62.13(9)
C6_1 Cr1 C1_1 73.65(10)
C7_1 Cr1 C1_1 38.16(9)
C5_1 Cr1 C1_1 96.80(10)
C3_1 Cr1 C1_1 73.05(9)
C4_1 Cr1 C1_1 96.69(9)
C4_3 Cr1 C1_1 155.20(9)
C2_3 Cr1 C1_1 109.88(9)
C2_1 Cr1 C1_1 38.09(8)
C5_3 Cr1 C1_1 116.16(10)
C3_3 Cr1 C1_1 145.66(9)
C6_1 Cr1 C1_3 126.22(9)
C7_1 Cr1 C1_3 104.23(8)
C5_1 Cr1 C1_3 154.67(10)
C3_1 Cr1 C1_3 134.57(9)
C4_1 Cr1 C1_3 161.32(9)
C4_3 Cr1 C1_3 64.35(9)
C2_3 Cr1 C1_3 37.08(8)
C2_1 Cr1 C1_3 108.02(9)
C5_3 Cr1 C1_3 36.78(10)
C3_3 Cr1 C1_3 63.34(8)
C1_1 Cr1 C1_3 94.57(8)
C6_2 Cr2 C4_4 110.03(14)
C6_2 Cr2 C5_4 100.38(14)
C4_4 Cr2 C5_4 42.37(11)
C6_2 Cr2 C7_2 37.12(12)
C4_4 Cr2 C7_2 132.95(13)
C5_4 Cr2 C7_2 100.16(11)
C6_2 Cr2 C5_2 35.33(13)
C4_4 Cr2 C5_2 102.39(14)
C5_4 Cr2 C5_2 118.78(12)
C7_2 Cr2 C5_2 67.66(12)
C6_2 Cr2 C2_2 89.80(12)
C4_4 Cr2 C2_2 158.80(12)
C5_4 Cr2 C2_2 143.53(9)
C7_2 Cr2 C2_2 67.82(11)
C5_2 Cr2 C2_2 89.37(12)
C6_2 Cr2 C3_4 144.49(13)
C4_4 Cr2 C3_4 40.34(13)
C5_4 Cr2 C3_4 70.30(12)
C7_2 Cr2 C3_4 170.24(12)
C5_2 Cr2 C3_4 118.28(12)
C2_2 Cr2 C3_4 118.48(12)
C6_2 Cr2 C3_2 87.95(13)
C4_4 Cr2 C3_2 133.08(11)
C5_4 Cr2 C3_2 171.54(10)
C7_2 Cr2 C3_2 87.37(10)
C5_2 Cr2 C3_2 67.59(11)
C2_2 Cr2 C3_2 36.77(8)
C3_4 Cr2 C3_2 102.01(11)
C6_2 Cr2 C4_2 71.33(13)
C4_4 Cr2 C4_2 107.70(11)
C5_4 Cr2 C4_2 145.66(10)
C7_2 Cr2 C4_2 92.41(11)
C5_2 Cr2 C4_2 38.96(11)
C2_2 Cr2 C4_2 70.76(9)
C3_4 Cr2 C4_2 96.77(11)
C3_2 Cr2 C4_2 36.33(10)
C6_2 Cr2 C2_4 163.94(13)
C4_4 Cr2 C2_4 63.17(12)
C5_4 Cr2 C2_4 64.52(10)
C7_2 Cr2 C2_4 136.10(11)
C5_2 Cr2 C2_4 156.23(11)
C2_2 Cr2 C2_4 99.49(10)
C3_4 Cr2 C2_4 38.42(11)
C3_2 Cr2 C2_4 107.33(10)
C4_2 Cr2 C2_4 124.07(10)
C6_2 Cr2 C1_2 70.38(12)
C4_4 Cr2 C1_2 156.34(11)
C5_4 Cr2 C1_2 114.00(9)
C7_2 Cr2 C1_2 36.30(10)
C5_2 Cr2 C1_2 90.86(12)
C2_2 Cr2 C1_2 37.57(9)
C3_4 Cr2 C1_2 145.08(12)
C3_2 Cr2 C1_2 70.08(8)
C4_2 Cr2 C1_2 94.96(9)
C2_4 Cr2 C1_2 109.62(10)
C6_2 Cr2 C1_4 127.10(13)
C4_4 Cr2 C1_4 65.20(11)
C5_4 Cr2 C1_4 38.38(10)
C7_2 Cr2 C1_4 105.02(10)
C5_2 Cr2 C1_4 156.28(12)
C2_2 Cr2 C1_4 109.18(9)
C3_4 Cr2 C1_4 66.33(10)
C3_2 Cr2 C1_4 135.89(9)
C4_2 Cr2 C1_4 161.26(10)
C2_4 Cr2 C1_4 37.27(9)
C1_2 Cr2 C1_4 95.13(9)
O1A_6 Li1 O1A_9 108.8(4)
O1A_6 Li1 O1B_9 109.1(4)
O1A_9 Li1 O1B_9 1.4(6)
O1A_6 Li1 O1B_6 4.2(5)
O1A_9 Li1 O1B_6 107.8(5)
O1B_9 Li1 O1B_6 108.1(5)
O1A_6 Li1 O1B_7 97.9(5)
O1A_9 Li1 O1B_7 102.7(5)
O1B_9 Li1 O1B_7 104.0(5)
O1B_6 Li1 O1B_7 94.3(5)
O1A_6 Li1 O1A_7 97.8(5)
O1A_9 Li1 O1A_7 102.4(5)
O1B_9 Li1 O1A_7 103.7(4)
O1B_6 Li1 O1A_7 94.1(5)
O1B_7 Li1 O1A_7 0.4(7)
O1A_6 Li1 C1_1 118.3(4)
O1A_9 Li1 C1_1 117.0(4)
O1B_9 Li1 C1_1 115.9(4)
O1B_6 Li1 C1_1 121.8(4)
O1B_7 Li1 C1_1 109.2(4)
O1A_7 Li1 C1_1 109.5(4)
O1A_6 Li1 Li2 100.3(3)
O1A_9 Li1 Li2 90.1(3)
O1B_9 Li1 Li2 88.7(3)
O1B_6 Li1 Li2 104.5(3)
O1B_7 Li1 Li2 152.9(4)
O1A_7 Li1 Li2 153.3(4)
C1_1 Li1 Li2 44.15(14)
C1_1 Li2 C1_4 142.8(2)
C1_1 Li2 C1_3 101.75(18)
C1_4 Li2 C1_3 110.9(2)
C1_1 Li2 Li3 156.6(2)
C1_4 Li2 Li3 57.57(15)
C1_3 Li2 Li3 55.06(15)
C1_1 Li2 C7_1 33.28(11)
C1_4 Li2 C7_1 125.4(2)
C1_3 Li2 C7_1 92.53(18)
Li3 Li2 C7_1 133.8(3)
C1_1 Li2 Cr1 51.28(11)
C1_4 Li2 Cr1 149.6(2)
C1_3 Li2 Cr1 51.47(10)
Li3 Li2 Cr1 105.40(19)
C7_1 Li2 Cr1 45.62(8)
C1_1 Li2 Li1 44.57(14)
C1_4 Li2 Li1 106.65(19)
C1_3 Li2 Li1 142.4(2)
Li3 Li2 Li1 157.7(2)
C7_1 Li2 Li1 67.39(14)
Cr1 Li2 Li1 95.46(15)
C1_3 Li3 C1_2 141.7(3)
C1_3 Li3 C1_4 109.9(2)
C1_2 Li3 C1_4 97.61(17)
C1_3 Li3 Li2 56.81(16)
C1_2 Li3 Li2 150.3(2)
C1_4 Li3 Li2 54.87(15)
C1_3 Li3 C7_2 121.0(2)
C1_2 Li3 C7_2 30.43(11)
C1_4 Li3 C7_2 90.34(16)
Li2 Li3 C7_2 127.7(2)
C1_3 Li3 Li4 108.10(18)
C1_2 Li3 Li4 47.99(14)
C1_4 Li3 Li4 141.9(2)
Li2 Li3 Li4 161.7(2)
C7_2 Li3 Li4 67.50(15)
C1_3 Li3 Cr2 142.5(2)
C1_2 Li3 Cr2 49.14(10)
C1_4 Li3 Cr2 49.32(9)
Li2 Li3 Cr2 101.50(16)
C7_2 Li3 Cr2 44.80(9)
Li4 Li3 Cr2 96.74(15)
O1_12 Li4 O1A_11 103.0(2)
O1_12 Li4 O1B_5 103.0(3)
O1A_11 Li4 O1B_5 94.2(3)
O1_12 Li4 O1A_5 102.5(3)
O1A_11 Li4 O1A_5 92.4(3)
O1B_5 Li4 O1A_5 2.1(3)
O1_12 Li4 O1B_11 110.3(4)
O1A_11 Li4 O1B_11 13.3(4)
O1B_5 Li4 O1B_11 102.8(5)
O1A_5 Li4 O1B_11 101.1(5)
O1_12 Li4 C1_2 128.16(19)
O1A_11 Li4 C1_2 115.1(2)
O1B_5 Li4 C1_2 107.7(3)
O1A_5 Li4 C1_2 109.4(3)
O1B_11 Li4 C1_2 102.4(4)
O1_12 Li4 Li3 112.0(2)
O1A_11 Li4 Li3 78.1(2)
O1B_5 Li4 Li3 145.0(3)
O1A_5 Li4 Li3 145.4(3)
O1B_11 Li4 Li3 65.3(4)
C1_2 Li4 Li3 49.45(13)
C7_1 C1_1 C2_1 119.3(2)
C7_1 C1_1 Li2 93.3(2)
C2_1 C1_1 Li2 117.11(19)
C7_1 C1_1 Li1 123.1(2)
C2_1 C1_1 Li1 108.2(2)
Li2 C1_1 Li1 91.28(19)
C7_1 C1_1 Cr1 66.47(13)
C2_1 C1_1 Cr1 67.73(13)
Li2 C1_1 Cr1 81.89(14)
Li1 C1_1 Cr1 168.79(17)
C3_1 C2_1 C1_1 130.5(2)
C3_1 C2_1 Cr1 69.53(14)
C1_1 C2_1 Cr1 74.18(13)
C3_1 C2_1 H2_1 114.7
C1_1 C2_1 H2_1 114.7
Cr1 C2_1 H2_1 138.0
C4_1 C3_1 C2_1 131.5(2)
C4_1 C3_1 Cr1 71.80(14)
C2_1 C3_1 Cr1 71.52(13)
C4_1 C3_1 H3_1 114.3
C2_1 C3_1 H3_1 114.3
Cr1 C3_1 H3_1 140.0
C5_1 C4_1 C3_1 127.0(2)
C5_1 C4_1 Cr1 70.64(14)
C3_1 C4_1 Cr1 70.50(14)
C5_1 C4_1 H4_1 116.5
C3_1 C4_1 H4_1 116.5
Cr1 C4_1 H4_1 138.2
C4_1 C5_1 C6_1 128.3(3)
C4_1 C5_1 Cr1 72.03(15)
C6_1 C5_1 Cr1 69.61(15)
C4_1 C5_1 H5_1 115.8
C6_1 C5_1 H5_1 115.8
Cr1 C5_1 H5_1 138.9
C5_1 C6_1 C7_1 129.2(2)
C5_1 C6_1 Cr1 72.07(15)
C7_1 C6_1 Cr1 71.74(14)
C5_1 C6_1 H6_1 115.4
C7_1 C6_1 H6_1 115.4
Cr1 C6_1 H6_1 136.4
C6_1 C7_1 C1_1 134.0(2)
C6_1 C7_1 Cr1 69.64(14)
C1_1 C7_1 Cr1 75.36(13)
C6_1 C7_1 Li2 135.25(19)
C1_1 C7_1 Li2 53.44(16)
Cr1 C7_1 Li2 73.16(11)
C6_1 C7_1 H7_1 113.0
C1_1 C7_1 H7_1 113.0
Cr1 C7_1 H7_1 140.3
Li2 C7_1 H7_1 81.6
C7_2 C1_2 C2_2 119.6(2)
C7_2 C1_2 Li4 121.5(2)
C2_2 C1_2 Li4 111.44(19)
C7_2 C1_2 Li3 95.7(2)
C2_2 C1_2 Li3 118.9(2)
Li4 C1_2 Li3 82.57(18)
C7_2 C1_2 Cr2 68.68(16)
C2_2 C1_2 Cr2 68.46(13)
Li4 C1_2 Cr2 163.28(17)
Li3 C1_2 Cr2 83.20(13)
C3_2 C2_2 C1_2 130.7(2)
C3_2 C2_2 Cr2 72.03(13)
C1_2 C2_2 Cr2 73.97(14)
C3_2 C2_2 H2_2 114.7
C1_2 C2_2 H2_2 114.7
Cr2 C2_2 H2_2 134.5
C4_2 C3_2 C2_2 134.5(2)
C4_2 C3_2 Cr2 71.90(14)
C2_2 C3_2 Cr2 71.19(13)
C4_2 C3_2 H3_2 112.7
C2_2 C3_2 H3_2 112.7
Cr2 C3_2 H3_2 145.0
C3_2 C4_2 C5_2 118.7(2)
C3_2 C4_2 Cr2 71.77(14)
C5_2 C4_2 Cr2 69.94(15)
C3_2 C4_2 H4_2 120.7
C5_2 C4_2 H4_2 120.7
Cr2 C4_2 H4_2 130.0
C6_2 C5_2 C4_2 130.7(3)
C6_2 C5_2 Cr2 69.4(2)
C4_2 C5_2 Cr2 71.10(16)
C6_2 C5_2 H5_2 114.7
C4_2 C5_2 H5_2 114.7
Cr2 C5_2 H5_2 144.1
C5_2 C6_2 C7_2 130.6(4)
C5_2 C6_2 Cr2 75.3(2)
C7_2 C6_2 Cr2 74.1(2)
C5_2 C6_2 H6_2 114.7
C7_2 C6_2 H6_2 114.7
Cr2 C6_2 H6_2 129.3
C6_2 C7_2 C1_2 132.9(3)
C6_2 C7_2 Cr2 68.8(2)
C1_2 C7_2 Cr2 75.02(16)
C6_2 C7_2 Li3 135.0(3)
C1_2 C7_2 Li3 53.88(17)
Cr2 C7_2 Li3 73.60(12)
C6_2 C7_2 H7_2 113.6
C1_2 C7_2 H7_2 113.6
Cr2 C7_2 H7_2 140.8
Li3 C7_2 H7_2 81.6
C5_3 C1_3 C2_3 101.2(2)
C5_3 C1_3 Li3 111.6(2)
C2_3 C1_3 Li3 140.6(2)
C5_3 C1_3 Li2 112.4(2)
C2_3 C1_3 Li2 118.8(2)
Li3 C1_3 Li2 68.13(17)
C5_3 C1_3 Cr1 67.78(13)
C2_3 C1_3 Cr1 67.38(12)
Li3 C1_3 Cr1 145.26(16)
Li2 C1_3 Cr1 79.93(13)
C3_3 C2_3 C1_3 113.8(2)
C3_3 C2_3 Cr1 72.22(13)
C1_3 C2_3 Cr1 75.53(13)
C3_3 C2_3 H2_3 123.1
C1_3 C2_3 H2_3 123.1
Cr1 C2_3 H2_3 120.5
C4_3 C3_3 C2_3 107.4(2)
C4_3 C3_3 Cr1 70.60(15)
C2_3 C3_3 Cr1 70.81(13)
C4_3 C3_3 H3_3 126.3
C2_3 C3_3 H3_3 126.3
Cr1 C3_3 H3_3 123.9
C3_3 C4_3 C5_3 105.8(2)
C3_3 C4_3 Cr1 72.59(15)
C5_3 C4_3 Cr1 71.02(16)
C3_3 C4_3 H4_3 127.1
C5_3 C4_3 H4_3 127.1
Cr1 C4_3 H4_3 121.2
C1_3 C5_3 C4_3 111.7(2)
C1_3 C5_3 Cr1 75.44(15)
C4_3 C5_3 Cr1 69.94(14)
C1_3 C5_3 H5_3 124.1
C4_3 C5_3 H5_3 124.1
Cr1 C5_3 H5_3 122.0
C2_4 C1_4 C5_4 107.5(2)
C2_4 C1_4 Li2 145.1(2)
C5_4 C1_4 Li2 101.2(2)
C2_4 C1_4 Li3 119.3(2)
C5_4 C1_4 Li3 108.2(2)
Li2 C1_4 Li3 67.55(17)
C2_4 C1_4 Cr2 68.69(13)
C5_4 C1_4 Cr2 67.22(13)
Li2 C1_4 Cr2 142.96(18)
Li3 C1_4 Cr2 82.41(14)
C1_4 C2_4 C3_4 116.2(2)
C1_4 C2_4 Cr2 74.04(14)
C3_4 C2_4 Cr2 70.34(16)
C1_4 C2_4 H2_4 121.9
C3_4 C2_4 H2_4 121.9
Cr2 C2_4 H2_4 125.3
C2_4 C3_4 C4_4 101.4(3)
C2_4 C3_4 Cr2 71.24(16)
C4_4 C3_4 Cr2 67.93(17)
C2_4 C3_4 H3_4 129.3
C4_4 C3_4 H3_4 129.3
Cr2 C3_4 H3_4 123.4
C3_4 C4_4 C5_4 110.9(2)
C3_4 C4_4 Cr2 71.73(18)
C5_4 C4_4 Cr2 70.13(14)
C3_4 C4_4 H4_4 124.6
C5_4 C4_4 H4_4 124.6
Cr2 C4_4 H4_4 125.2
C1_4 C5_4 C4_4 103.7(2)
C1_4 C5_4 Cr2 74.40(13)
C4_4 C5_4 Cr2 67.50(15)
C1_4 C5_4 H5_4 128.2
C4_4 C5_4 H5_4 128.2
Cr2 C5_4 H5_4 121.8
C2A_5 O1A_5 C5A_5 108.7
C2A_5 O1A_5 Li4 112.0(4)
C5A_5 O1A_5 Li4 137.2(4)
O1A_5 C2A_5 C3A_5 104.4
O1A_5 C2A_5 H2A1_5 110.9
C3A_5 C2A_5 H2A1_5 110.9
O1A_5 C2A_5 H2A2_5 110.9
C3A_5 C2A_5 H2A2_5 110.9
H2A1_5 C2A_5 H2A2_5 108.9
C2A_5 C3A_5 C4A_5 102.2
C2A_5 C3A_5 H3A1_5 111.3
C4A_5 C3A_5 H3A1_5 111.3
C2A_5 C3A_5 H3A2_5 111.3
C4A_5 C3A_5 H3A2_5 111.3
H3A1_5 C3A_5 H3A2_5 109.2
C5A_5 C4A_5 C3A_5 103.0
C5A_5 C4A_5 H4A1_5 111.2
C3A_5 C4A_5 H4A1_5 111.2
C5A_5 C4A_5 H4A2_5 111.2
C3A_5 C4A_5 H4A2_5 111.2
H4A1_5 C4A_5 H4A2_5 109.1
O1A_5 C5A_5 C4A_5 104.2
O1A_5 C5A_5 H5A1_5 110.9
C4A_5 C5A_5 H5A1_5 110.9
O1A_5 C5A_5 H5A2_5 110.9
C4A_5 C5A_5 H5A2_5 110.9
H5A1_5 C5A_5 H5A2_5 108.9
C5B_5 O1B_5 C2B_5 108.7
C5B_5 O1B_5 Li4 121.5(3)
C2B_5 O1B_5 Li4 129.5(3)
O1B_5 C2B_5 C3B_5 104.2
O1B_5 C2B_5 H2B1_5 110.9
C3B_5 C2B_5 H2B1_5 110.9
O1B_5 C2B_5 H2B2_5 110.9
C3B_5 C2B_5 H2B2_5 110.9
H2B1_5 C2B_5 H2B2_5 108.9
C2B_5 C3B_5 C4B_5 103.1
C2B_5 C3B_5 H3B1_5 111.2
C4B_5 C3B_5 H3B1_5 111.2
C2B_5 C3B_5 H3B2_5 111.2
C4B_5 C3B_5 H3B2_5 111.2
H3B1_5 C3B_5 H3B2_5 109.1
C5B_5 C4B_5 C3B_5 102.2
C5B_5 C4B_5 H4B1_5 111.3
C3B_5 C4B_5 H4B1_5 111.3
C5B_5 C4B_5 H4B2_5 111.3
C3B_5 C4B_5 H4B2_5 111.3
H4B1_5 C4B_5 H4B2_5 109.2
O1B_5 C5B_5 C4B_5 104.4
O1B_5 C5B_5 H5B1_5 110.9
C4B_5 C5B_5 H5B1_5 110.9
O1B_5 C5B_5 H5B2_5 110.9
C4B_5 C5B_5 H5B2_5 110.9
H5B1_5 C5B_5 H5B2_5 108.9
C2A_6 O1A_6 C5A_6 108.7
C2A_6 O1A_6 Li1 112.0(5)
C5A_6 O1A_6 Li1 134.8(5)
O1A_6 C2A_6 C3A_6 104.4
O1A_6 C2A_6 H2A1_6 110.9
C3A_6 C2A_6 H2A1_6 110.9
O1A_6 C2A_6 H2A2_6 110.9
C3A_6 C2A_6 H2A2_6 110.9
H2A1_6 C2A_6 H2A2_6 108.9
C2A_6 C3A_6 C4A_6 102.2
C2A_6 C3A_6 H3A1_6 111.3
C4A_6 C3A_6 H3A1_6 111.3
C2A_6 C3A_6 H3A2_6 111.3
C4A_6 C3A_6 H3A2_6 111.3
H3A1_6 C3A_6 H3A2_6 109.2
C5A_6 C4A_6 C3A_6 103.1
C5A_6 C4A_6 H4A1_6 111.2
C3A_6 C4A_6 H4A1_6 111.2
C5A_6 C4A_6 H4A2_6 111.2
C3A_6 C4A_6 H4A2_6 111.2
H4A1_6 C4A_6 H4A2_6 109.1
O1A_6 C5A_6 C4A_6 104.2
O1A_6 C5A_6 H5A1_6 110.9
C4A_6 C5A_6 H5A1_6 110.9
O1A_6 C5A_6 H5A2_6 110.9
C4A_6 C5A_6 H5A2_6 110.9
H5A1_6 C5A_6 H5A2_6 108.9
C5B_6 O1B_6 C2B_6 108.7
C5B_6 O1B_6 Li1 123.5(5)
C2B_6 O1B_6 Li1 117.2(6)
O1B_6 C2B_6 C3B_6 104.2
O1B_6 C2B_6 H2B1_6 110.9
C3B_6 C2B_6 H2B1_6 110.9
O1B_6 C2B_6 H2B2_6 110.9
C3B_6 C2B_6 H2B2_6 110.9
H2B1_6 C2B_6 H2B2_6 108.9
C2B_6 C3B_6 C4B_6 103.1
C2B_6 C3B_6 H3B1_6 111.2
C4B_6 C3B_6 H3B1_6 111.2
C2B_6 C3B_6 H3B2_6 111.2
C4B_6 C3B_6 H3B2_6 111.2
H3B1_6 C3B_6 H3B2_6 109.1
C5B_6 C4B_6 C3B_6 102.2
C5B_6 C4B_6 H4B1_6 111.3
C3B_6 C4B_6 H4B1_6 111.3
C5B_6 C4B_6 H4B2_6 111.3
C3B_6 C4B_6 H4B2_6 111.3
H4B1_6 C4B_6 H4B2_6 109.2
O1B_6 C5B_6 C4B_6 104.4
O1B_6 C5B_6 H5B1_6 110.9
C4B_6 C5B_6 H5B1_6 110.9
O1B_6 C5B_6 H5B2_6 110.9
C4B_6 C5B_6 H5B2_6 110.9
H5B1_6 C5B_6 H5B2_6 108.9
C2A_7 O1A_7 C5A_7 108.7
C2A_7 O1A_7 Li1 127.6(6)
C5A_7 O1A_7 Li1 115.0(6)
O1A_7 C2A_7 C3A_7 104.4
O1A_7 C2A_7 H2A1_7 110.9
C3A_7 C2A_7 H2A1_7 110.9
O1A_7 C2A_7 H2A2_7 110.9
C3A_7 C2A_7 H2A2_7 110.9
H2A1_7 C2A_7 H2A2_7 108.9
C2A_7 C3A_7 C4A_7 102.2
C2A_7 C3A_7 H3A1_7 111.3
C4A_7 C3A_7 H3A1_7 111.3
C2A_7 C3A_7 H3A2_7 111.3
C4A_7 C3A_7 H3A2_7 111.3
H3A1_7 C3A_7 H3A2_7 109.2
C5A_7 C4A_7 C3A_7 103.0
C5A_7 C4A_7 H4A1_7 111.2
C3A_7 C4A_7 H4A1_7 111.2
C5A_7 C4A_7 H4A2_7 111.2
C3A_7 C4A_7 H4A2_7 111.2
H4A1_7 C4A_7 H4A2_7 109.1
O1A_7 C5A_7 C4A_7 104.2
O1A_7 C5A_7 H5A1_7 110.9
C4A_7 C5A_7 H5A1_7 110.9
O1A_7 C5A_7 H5A2_7 110.9
C4A_7 C5A_7 H5A2_7 110.9
H5A1_7 C5A_7 H5A2_7 108.9
C5B_7 O1B_7 C2B_7 108.7
C5B_7 O1B_7 Li1 122.5(6)
C2B_7 O1B_7 Li1 121.1(7)
O1B_7 C2B_7 C3B_7 104.2
O1B_7 C2B_7 H2B1_7 110.9
C3B_7 C2B_7 H2B1_7 110.9
O1B_7 C2B_7 H2B2_7 110.9
C3B_7 C2B_7 H2B2_7 110.9
H2B1_7 C2B_7 H2B2_7 108.9
C2B_7 C3B_7 C4B_7 103.1
C2B_7 C3B_7 H3B1_7 111.2
C4B_7 C3B_7 H3B1_7 111.2
C2B_7 C3B_7 H3B2_7 111.2
C4B_7 C3B_7 H3B2_7 111.2
H3B1_7 C3B_7 H3B2_7 109.1
C5B_7 C4B_7 C3B_7 102.2
C5B_7 C4B_7 H4B1_7 111.3
C3B_7 C4B_7 H4B1_7 111.3
C5B_7 C4B_7 H4B2_7 111.3
C3B_7 C4B_7 H4B2_7 111.3
H4B1_7 C4B_7 H4B2_7 109.2
O1B_7 C5B_7 C4B_7 104.4
O1B_7 C5B_7 H5B1_7 110.9
C4B_7 C5B_7 H5B1_7 110.9
O1B_7 C5B_7 H5B2_7 110.9
C4B_7 C5B_7 H5B2_7 110.9
H5B1_7 C5B_7 H5B2_7 108.9
C2A_8 O1A_8 C5A_8 108.7
O1A_8 C2A_8 C3A_8 104.4
O1A_8 C2A_8 H2A1_8 110.9
C3A_8 C2A_8 H2A1_8 110.9
O1A_8 C2A_8 H2A2_8 110.9
C3A_8 C2A_8 H2A2_8 110.9
H2A1_8 C2A_8 H2A2_8 108.9
C2A_8 C3A_8 C4A_8 102.2
C2A_8 C3A_8 H3A1_8 111.3
C4A_8 C3A_8 H3A1_8 111.3
C2A_8 C3A_8 H3A2_8 111.3
C4A_8 C3A_8 H3A2_8 111.3
H3A1_8 C3A_8 H3A2_8 109.2
C5A_8 C4A_8 C3A_8 103.0
C5A_8 C4A_8 H4A1_8 111.2
C3A_8 C4A_8 H4A1_8 111.2
C5A_8 C4A_8 H4A2_8 111.2
C3A_8 C4A_8 H4A2_8 111.2
H4A1_8 C4A_8 H4A2_8 109.1
O1A_8 C5A_8 C4A_8 104.2
O1A_8 C5A_8 H5A1_8 110.9
C4A_8 C5A_8 H5A1_8 110.9
O1A_8 C5A_8 H5A2_8 110.9
C4A_8 C5A_8 H5A2_8 110.9
H5A1_8 C5A_8 H5A2_8 108.9
C5B_8 O1B_8 C2B_8 108.7
O1B_8 C2B_8 C3B_8 104.2
O1B_8 C2B_8 H2B1_8 110.9
C3B_8 C2B_8 H2B1_8 110.9
O1B_8 C2B_8 H2B2_8 110.9
C3B_8 C2B_8 H2B2_8 110.9
H2B1_8 C2B_8 H2B2_8 108.9
C2B_8 C3B_8 C4B_8 103.0
C2B_8 C3B_8 H3B1_8 111.2
C4B_8 C3B_8 H3B1_8 111.2
C2B_8 C3B_8 H3B2_8 111.2
C4B_8 C3B_8 H3B2_8 111.2
H3B1_8 C3B_8 H3B2_8 109.1
C5B_8 C4B_8 C3B_8 102.2
C5B_8 C4B_8 H4B1_8 111.3
C3B_8 C4B_8 H4B1_8 111.3
C5B_8 C4B_8 H4B2_8 111.3
C3B_8 C4B_8 H4B2_8 111.3
H4B1_8 C4B_8 H4B2_8 109.2
O1B_8 C5B_8 C4B_8 104.4
O1B_8 C5B_8 H5B1_8 110.9
C4B_8 C5B_8 H5B1_8 110.9
O1B_8 C5B_8 H5B2_8 110.9
C4B_8 C5B_8 H5B2_8 110.9
H5B1_8 C5B_8 H5B2_8 108.9
C2A_9 O1A_9 C5A_9 108.7
C2A_9 O1A_9 Li1 125.9(6)
C5A_9 O1A_9 Li1 109.9(6)
O1A_9 C2A_9 C3A_9 104.4
O1A_9 C2A_9 H2A1_9 110.9
C3A_9 C2A_9 H2A1_9 110.9
O1A_9 C2A_9 H2A2_9 110.9
C3A_9 C2A_9 H2A2_9 110.9
H2A1_9 C2A_9 H2A2_9 108.9
C2A_9 C3A_9 C4A_9 102.2
C2A_9 C3A_9 H3A1_9 111.3
C4A_9 C3A_9 H3A1_9 111.3
C2A_9 C3A_9 H3A2_9 111.3
C4A_9 C3A_9 H3A2_9 111.3
H3A1_9 C3A_9 H3A2_9 109.2
C5A_9 C4A_9 C3A_9 103.0
C5A_9 C4A_9 H4A1_9 111.2
C3A_9 C4A_9 H4A1_9 111.2
C5A_9 C4A_9 H4A2_9 111.2
C3A_9 C4A_9 H4A2_9 111.2
H4A1_9 C4A_9 H4A2_9 109.1
O1A_9 C5A_9 C4A_9 104.2
O1A_9 C5A_9 H5A1_9 110.9
C4A_9 C5A_9 H5A1_9 110.9
O1A_9 C5A_9 H5A2_9 110.9
C4A_9 C5A_9 H5A2_9 110.9
H5A1_9 C5A_9 H5A2_9 108.9
C5B_9 O1B_9 C2B_9 108.7
C5B_9 O1B_9 Li1 123.0(5)
C2B_9 O1B_9 Li1 114.1(5)
O1B_9 C2B_9 C3B_9 104.2
O1B_9 C2B_9 H2B1_9 110.9
C3B_9 C2B_9 H2B1_9 110.9
O1B_9 C2B_9 H2B2_9 110.9
C3B_9 C2B_9 H2B2_9 110.9
H2B1_9 C2B_9 H2B2_9 108.9
C2B_9 C3B_9 C4B_9 103.0
C2B_9 C3B_9 H3B1_9 111.2
C4B_9 C3B_9 H3B1_9 111.2
C2B_9 C3B_9 H3B2_9 111.2
C4B_9 C3B_9 H3B2_9 111.2
H3B1_9 C3B_9 H3B2_9 109.1
C5B_9 C4B_9 C3B_9 102.2
C5B_9 C4B_9 H4B1_9 111.3
C3B_9 C4B_9 H4B1_9 111.3
C5B_9 C4B_9 H4B2_9 111.3
C3B_9 C4B_9 H4B2_9 111.3
H4B1_9 C4B_9 H4B2_9 109.2
O1B_9 C5B_9 C4B_9 104.4
O1B_9 C5B_9 H5B1_9 110.9
C4B_9 C5B_9 H5B1_9 110.9
O1B_9 C5B_9 H5B2_9 110.9
C4B_9 C5B_9 H5B2_9 110.9
H5B1_9 C5B_9 H5B2_9 108.9
C2A_10 O1A_10 C5A_10 108.6
O1A_10 C2A_10 C3A_10 104.4
O1A_10 C2A_10 H2A1_10 110.9
C3A_10 C2A_10 H2A1_10 110.9
O1A_10 C2A_10 H2A2_10 110.9
C3A_10 C2A_10 H2A2_10 110.9
H2A1_10 C2A_10 H2A2_10 108.9
C2A_10 C3A_10 C4A_10 102.2
C2A_10 C3A_10 H3A1_10 111.3
C4A_10 C3A_10 H3A1_10 111.3
C2A_10 C3A_10 H3A2_10 111.3
C4A_10 C3A_10 H3A2_10 111.3
H3A1_10 C3A_10 H3A2_10 109.2
C5A_10 C4A_10 C3A_10 103.0
C5A_10 C4A_10 H4A1_10 111.2
C3A_10 C4A_10 H4A1_10 111.2
C5A_10 C4A_10 H4A2_10 111.2
C3A_10 C4A_10 H4A2_10 111.2
H4A1_10 C4A_10 H4A2_10 109.1
O1A_10 C5A_10 C4A_10 104.2
O1A_10 C5A_10 H5A1_10 110.9
C4A_10 C5A_10 H5A1_10 110.9
O1A_10 C5A_10 H5A2_10 110.9
C4A_10 C5A_10 H5A2_10 110.9
H5A1_10 C5A_10 H5A2_10 108.9
C5B_10 O1B_10 C2B_10 108.7
O1B_10 C2B_10 C3B_10 104.2
O1B_10 C2B_10 H2B1_10 110.9
C3B_10 C2B_10 H2B1_10 110.9
O1B_10 C2B_10 H2B2_10 110.9
C3B_10 C2B_10 H2B2_10 110.9
H2B1_10 C2B_10 H2B2_10 108.9
C2B_10 C3B_10 C4B_10 103.0
C2B_10 C3B_10 H3B1_10 111.2
C4B_10 C3B_10 H3B1_10 111.2
C2B_10 C3B_10 H3B2_10 111.2
C4B_10 C3B_10 H3B2_10 111.2
H3B1_10 C3B_10 H3B2_10 109.1
C5B_10 C4B_10 C3B_10 102.2
C5B_10 C4B_10 H4B1_10 111.3
C3B_10 C4B_10 H4B1_10 111.3
C5B_10 C4B_10 H4B2_10 111.3
C3B_10 C4B_10 H4B2_10 111.3
H4B1_10 C4B_10 H4B2_10 109.2
O1B_10 C5B_10 C4B_10 104.4
O1B_10 C5B_10 H5B1_10 110.9
C4B_10 C5B_10 H5B1_10 110.9
O1B_10 C5B_10 H5B2_10 110.9
C4B_10 C5B_10 H5B2_10 110.9
H5B1_10 C5B_10 H5B2_10 108.9
C2A_11 O1A_11 C5A_11 108.7
C2A_11 O1A_11 Li4 127.2(3)
C5A_11 O1A_11 Li4 117.5(3)
O1A_11 C2A_11 C3A_11 104.4
O1A_11 C2A_11 H2A1_11 110.9
C3A_11 C2A_11 H2A1_11 110.9
O1A_11 C2A_11 H2A2_11 110.9
C3A_11 C2A_11 H2A2_11 110.9
H2A1_11 C2A_11 H2A2_11 108.9
C2A_11 C3A_11 C4A_11 102.2
C2A_11 C3A_11 H3A1_11 111.3
C4A_11 C3A_11 H3A1_11 111.3
C2A_11 C3A_11 H3A2_11 111.3
C4A_11 C3A_11 H3A2_11 111.3
H3A1_11 C3A_11 H3A2_11 109.2
C5A_11 C4A_11 C3A_11 103.0
C5A_11 C4A_11 H4A1_11 111.2
C3A_11 C4A_11 H4A1_11 111.2
C5A_11 C4A_11 H4A2_11 111.2
C3A_11 C4A_11 H4A2_11 111.2
H4A1_11 C4A_11 H4A2_11 109.1
O1A_11 C5A_11 C4A_11 104.2
O1A_11 C5A_11 H5A1_11 110.9
C4A_11 C5A_11 H5A1_11 110.9
O1A_11 C5A_11 H5A2_11 110.9
C4A_11 C5A_11 H5A2_11 110.9
H5A1_11 C5A_11 H5A2_11 108.9
C5B_11 O1B_11 C2B_11 108.7
C5B_11 O1B_11 Li4 135.3(8)
C2B_11 O1B_11 Li4 116.0(8)
O1B_11 C2B_11 C3B_11 104.2
O1B_11 C2B_11 H2B1_11 110.9
C3B_11 C2B_11 H2B1_11 110.9
O1B_11 C2B_11 H2B2_11 110.9
C3B_11 C2B_11 H2B2_11 110.9
H2B1_11 C2B_11 H2B2_11 108.9
C2B_11 C3B_11 C4B_11 103.0
C2B_11 C3B_11 H3B1_11 111.2
C4B_11 C3B_11 H3B1_11 111.2
C2B_11 C3B_11 H3B2_11 111.2
C4B_11 C3B_11 H3B2_11 111.2
H3B1_11 C3B_11 H3B2_11 109.1
C5B_11 C4B_11 C3B_11 102.2
C5B_11 C4B_11 H4B1_11 111.3
C3B_11 C4B_11 H4B1_11 111.3
C5B_11 C4B_11 H4B2_11 111.3
C3B_11 C4B_11 H4B2_11 111.3
H4B1_11 C4B_11 H4B2_11 109.2
O1B_11 C5B_11 C4B_11 104.4
O1B_11 C5B_11 H5B1_11 110.9
C4B_11 C5B_11 H5B1_11 110.9
O1B_11 C5B_11 H5B2_11 110.9
C4B_11 C5B_11 H5B2_11 110.9
H5B1_11 C5B_11 H5B2_11 108.9
C2_12 O1_12 C5_12 108.7
C2_12 O1_12 Li4 124.64(18)
C5_12 O1_12 Li4 125.87(18)
O1_12 C2_12 C3_12 104.4
O1_12 C2_12 H2A_12 110.9
C3_12 C2_12 H2A_12 110.9
O1_12 C2_12 H2B_12 110.9
C3_12 C2_12 H2B_12 110.9
H2A_12 C2_12 H2B_12 108.9
C2_12 C3_12 C4_12 102.2
C2_12 C3_12 H3A_12 111.3
C4_12 C3_12 H3A_12 111.3
C2_12 C3_12 H3B_12 111.3
C4_12 C3_12 H3B_12 111.3
H3A_12 C3_12 H3B_12 109.2
C5_12 C4_12 C3_12 103.0
C5_12 C4_12 H4A_12 111.2
C3_12 C4_12 H4A_12 111.2
C5_12 C4_12 H4B_12 111.2
C3_12 C4_12 H4B_12 111.2
H4A_12 C4_12 H4B_12 109.1
O1_12 C5_12 C4_12 104.2
O1_12 C5_12 H5A_12 110.9
C4_12 C5_12 H5A_12 110.9
O1_12 C5_12 H5B_12 110.9
C4_12 C5_12 H5B_12 110.9
H5A_12 C5_12 H5B_12 108.9

loop_
_geom_bond_atom_site_label_1
_geom_bond_atom_site_label_2
_geom_bond_distance
Cr1 C6_1 2.109(3)
Cr1 C7_1 2.136(2)
Cr1 C5_1 2.140(2)
Cr1 C3_1 2.141(2)
Cr1 C4_1 2.158(2)
Cr1 C4_3 2.159(3)
Cr1 C2_3 2.166(2)
Cr1 C2_1 2.168(2)
Cr1 C5_3 2.173(3)
Cr1 C3_3 2.184(2)
Cr1 C1_1 2.254(2)
Cr1 C1_3 2.272(2)
Cr2 C6_2 2.088(4)
Cr2 C4_4 2.109(3)
Cr2 C5_4 2.147(2)
Cr2 C7_2 2.153(3)
Cr2 C5_2 2.157(3)
Cr2 C2_2 2.161(2)
Cr2 C3_4 2.161(3)
Cr2 C3_2 2.171(2)
Cr2 C4_2 2.173(2)
Cr2 C2_4 2.173(3)
Cr2 C1_2 2.233(2)
Cr2 C1_4 2.242(2)
Li1 O1A_6 1.933(7)
Li1 O1A_9 1.957(8)
Li1 O1B_9 1.964(8)
Li1 O1B_6 1.968(8)
Li1 O1B_7 1.969(10)
Li1 O1A_7 1.994(10)
Li1 C1_1 2.123(6)
Li1 Li2 3.024(7)
Li2 C1_1 2.107(5)
Li2 C1_4 2.138(4)
Li2 C1_3 2.179(5)
Li2 Li3 2.416(6)
Li2 C7_1 2.619(5)
Li3 C1_3 2.134(5)
Li3 C1_2 2.182(5)
Li3 C1_4 2.207(5)
Li3 C7_2 2.688(5)
Li3 Li4 2.848(6)
Li4 O1_12 1.856(4)
Li4 O1A_11 1.967(5)
Li4 O1B_5 2.001(6)
Li4 O1A_5 2.017(6)
Li4 O1B_11 2.082(12)
Li4 C1_2 2.134(5)
C1_1 C7_1 1.439(4)
C1_1 C2_1 1.445(3)
C2_1 C3_1 1.437(3)
C2_1 H2_1 0.9500
C3_1 C4_1 1.389(4)
C3_1 H3_1 0.9500
C4_1 C5_1 1.376(4)
C4_1 H4_1 0.9500
C5_1 C6_1 1.395(4)
C5_1 H5_1 0.9500
C6_1 C7_1 1.404(4)
C6_1 H6_1 0.9500
C7_1 H7_1 0.9500
C1_2 C7_2 1.368(4)
C1_2 C2_2 1.416(3)
C2_2 C3_2 1.366(3)
C2_2 H2_2 0.9500
C3_2 C4_2 1.354(4)
C3_2 H3_2 0.9500
C4_2 C5_2 1.444(4)
C4_2 H4_2 0.9500
C5_2 C6_2 1.290(5)
C5_2 H5_2 0.9500
C6_2 C7_2 1.351(5)
C6_2 H6_2 0.9500
C7_2 H7_2 0.9500
C1_3 C5_3 1.406(4)
C1_3 C2_3 1.415(3)
C2_3 C3_3 1.379(3)
C2_3 H2_3 0.9500
C3_3 C4_3 1.371(4)
C3_3 H3_3 0.9500
C4_3 C5_3 1.447(4)
C4_3 H4_3 0.9500
C5_3 H5_3 0.9500
C1_4 C2_4 1.412(3)
C1_4 C5_4 1.446(4)
C2_4 C3_4 1.426(4)
C2_4 H2_4 0.9500
C3_4 C4_4 1.473(5)
C3_4 H3_4 0.9500
C4_4 C5_4 1.538(4)
C4_4 H4_4 0.9500
C5_4 H5_4 0.9500
O1A_5 C2A_5 1.4873
O1A_5 C5A_5 1.4995
C2A_5 C3A_5 1.5064
C2A_5 H2A1_5 0.9900
C2A_5 H2A2_5 0.9900
C3A_5 C4A_5 1.5255
C3A_5 H3A1_5 0.9900
C3A_5 H3A2_5 0.9900
C4A_5 C5A_5 1.5153
C4A_5 H4A1_5 0.9900
C4A_5 H4A2_5 0.9900
C5A_5 H5A1_5 0.9900
C5A_5 H5A2_5 0.9900
O1B_5 C5B_5 1.4875
O1B_5 C2B_5 1.4996
C2B_5 C3B_5 1.5152
C2B_5 H2B1_5 0.9900
C2B_5 H2B2_5 0.9900
C3B_5 C4B_5 1.5253
C3B_5 H3B1_5 0.9900
C3B_5 H3B2_5 0.9900
C4B_5 C5B_5 1.5059
C4B_5 H4B1_5 0.9900
C4B_5 H4B2_5 0.9900
C5B_5 H5B1_5 0.9900
C5B_5 H5B2_5 0.9900
O1A_6 C2A_6 1.4874
O1A_6 C5A_6 1.4994
C2A_6 C3A_6 1.5063
C2A_6 H2A1_6 0.9900
C2A_6 H2A2_6 0.9900
C3A_6 C4A_6 1.5253
C3A_6 H3A1_6 0.9900
C3A_6 H3A2_6 0.9900
C4A_6 C5A_6 1.5153
C4A_6 H4A1_6 0.9900
C4A_6 H4A2_6 0.9900
C5A_6 H5A1_6 0.9900
C5A_6 H5A2_6 0.9900
O1B_6 C5B_6 1.4876
O1B_6 C2B_6 1.4996
C2B_6 C3B_6 1.5156
C2B_6 H2B1_6 0.9900
C2B_6 H2B2_6 0.9900
C3B_6 C4B_6 1.5251
C3B_6 H3B1_6 0.9900
C3B_6 H3B2_6 0.9900
C4B_6 C5B_6 1.5061
C4B_6 H4B1_6 0.9900
C4B_6 H4B2_6 0.9900
C5B_6 H5B1_6 0.9900
C5B_6 H5B2_6 0.9900
O1A_7 C2A_7 1.4875
O1A_7 C5A_7 1.4996
C2A_7 C3A_7 1.5061
C2A_7 H2A1_7 0.9900
C2A_7 H2A2_7 0.9900
C3A_7 C4A_7 1.5252
C3A_7 H3A1_7 0.9900
C3A_7 H3A2_7 0.9900
C4A_7 C5A_7 1.5152
C4A_7 H4A1_7 0.9900
C4A_7 H4A2_7 0.9900
C5A_7 H5A1_7 0.9900
C5A_7 H5A2_7 0.9900
O1B_7 C5B_7 1.4875
O1B_7 C2B_7 1.4997
C2B_7 C3B_7 1.5151
C2B_7 H2B1_7 0.9900
C2B_7 H2B2_7 0.9900
C3B_7 C4B_7 1.5250
C3B_7 H3B1_7 0.9900
C3B_7 H3B2_7 0.9900
C4B_7 C5B_7 1.5061
C4B_7 H4B1_7 0.9900
C4B_7 H4B2_7 0.9900
C5B_7 H5B1_7 0.9900
C5B_7 H5B2_7 0.9900
O1A_8 C2A_8 1.4876
O1A_8 C5A_8 1.4994
C2A_8 C3A_8 1.5062
C2A_8 H2A1_8 0.9900
C2A_8 H2A2_8 0.9900
C3A_8 C4A_8 1.5249
C3A_8 H3A1_8 0.9900
C3A_8 H3A2_8 0.9900
C4A_8 C5A_8 1.5153
C4A_8 H4A1_8 0.9900
C4A_8 H4A2_8 0.9900
C5A_8 H5A1_8 0.9900
C5A_8 H5A2_8 0.9900
O1B_8 C5B_8 1.4873
O1B_8 C2B_8 1.4998
C2B_8 C3B_8 1.5154
C2B_8 H2B1_8 0.9900
C2B_8 H2B2_8 0.9900
C3B_8 C4B_8 1.5252
C3B_8 H3B1_8 0.9900
C3B_8 H3B2_8 0.9900
C4B_8 C5B_8 1.5060
C4B_8 H4B1_8 0.9900
C4B_8 H4B2_8 0.9900
C5B_8 H5B1_8 0.9900
C5B_8 H5B2_8 0.9900
O1A_9 C2A_9 1.4873
O1A_9 C5A_9 1.4993
C2A_9 C3A_9 1.5058
C2A_9 H2A1_9 0.9900
C2A_9 H2A2_9 0.9900
C3A_9 C4A_9 1.5252
C3A_9 H3A1_9 0.9900
C3A_9 H3A2_9 0.9900
C4A_9 C5A_9 1.5153
C4A_9 H4A1_9 0.9900
C4A_9 H4A2_9 0.9900
C5A_9 H5A1_9 0.9900
C5A_9 H5A2_9 0.9900
O1B_9 C5B_9 1.4872
O1B_9 C2B_9 1.4998
C2B_9 C3B_9 1.5153
C2B_9 H2B1_9 0.9900
C2B_9 H2B2_9 0.9900
C3B_9 C4B_9 1.5252
C3B_9 H3B1_9 0.9900
C3B_9 H3B2_9 0.9900
C4B_9 C5B_9 1.5057
C4B_9 H4B1_9 0.9900
C4B_9 H4B2_9 0.9900
C5B_9 H5B1_9 0.9900
C5B_9 H5B2_9 0.9900
O1A_10 C2A_10 1.4875
O1A_10 C5A_10 1.4997
C2A_10 C3A_10 1.5060
C2A_10 H2A1_10 0.9900
C2A_10 H2A2_10 0.9900
C3A_10 C4A_10 1.5251
C3A_10 H3A1_10 0.9900
C3A_10 H3A2_10 0.9900
C4A_10 C5A_10 1.5153
C4A_10 H4A1_10 0.9900
C4A_10 H4A2_10 0.9900
C5A_10 H5A1_10 0.9900
C5A_10 H5A2_10 0.9900
O1B_10 C5B_10 1.4874
O1B_10 C2B_10 1.4995
C2B_10 C3B_10 1.5153
C2B_10 H2B1_10 0.9900
C2B_10 H2B2_10 0.9900
C3B_10 C4B_10 1.5251
C3B_10 H3B1_10 0.9900
C3B_10 H3B2_10 0.9900
C4B_10 C5B_10 1.5061
C4B_10 H4B1_10 0.9900
C4B_10 H4B2_10 0.9900
C5B_10 H5B1_10 0.9900
C5B_10 H5B2_10 0.9900
O1A_11 C2A_11 1.4874
O1A_11 C5A_11 1.4995
C2A_11 C3A_11 1.5060
C2A_11 H2A1_11 0.9900
C2A_11 H2A2_11 0.9900
C3A_11 C4A_11 1.5255
C3A_11 H3A1_11 0.9900
C3A_11 H3A2_11 0.9900
C4A_11 C5A_11 1.5152
C4A_11 H4A1_11 0.9900
C4A_11 H4A2_11 0.9900
C5A_11 H5A1_11 0.9900
C5A_11 H5A2_11 0.9900
O1B_11 C5B_11 1.4873
O1B_11 C2B_11 1.4997
C2B_11 C3B_11 1.5154
C2B_11 H2B1_11 0.9900
C2B_11 H2B2_11 0.9900
C3B_11 C4B_11 1.5252
C3B_11 H3B1_11 0.9900
C3B_11 H3B2_11 0.9900
C4B_11 C5B_11 1.5058
C4B_11 H4B1_11 0.9900
C4B_11 H4B2_11 0.9900
C5B_11 H5B1_11 0.9900
C5B_11 H5B2_11 0.9900
O1_12 C2_12 1.4874
O1_12 C5_12 1.4994
C2_12 C3_12 1.5063
C2_12 H2A_12 0.9900
C2_12 H2B_12 0.9900
C3_12 C4_12 1.5252
C3_12 H3A_12 0.9900
C3_12 H3B_12 0.9900
C4_12 C5_12 1.5154
C4_12 H4A_12 0.9900
C4_12 H4B_12 0.9900
C5_12 H5A_12 0.9900
C5_12 H5B_12 0.9900
